data_8000448
loop_
_publ_author_name
'Li, Yingwei'
'Taylor, Michael G.'
'Luo, Tian-Yi'
'Song, Yongbo'
'Rosi, Nathaniel L.'
'Mpourmpakis, Giannis'
'Jin, Rongchao'

_publ_section_title
;
 Heteroatom Tracing Reveals the 30-Atom Au-Ag Bimetallic Nanocluster as a
 Dimeric Structure.
;
_journal_issue 17
_journal_name_full 'The journal of physical chemistry letters'
_journal_page_first 7307
_journal_page_last 7312
_journal_paper_doi 10.1021/acs.jpclett.0c01977
_journal_volume 11
_journal_year 2020
_chemical_formula_moiety 'C72 H162 Ag2.69 Au27.31 S18'
_chemical_formula_sum 'C72 H162 Ag2.68 Au27.31 S18'
_chemical_formula_weight 7274.86
_space_group_crystal_system monoclinic
_space_group_IT_number 14
_space_group_name_Hall '-P 2yn'
_space_group_name_H-M_alt 'P 1 21/n 1'
_atom_sites_solution_hydrogens geom
_atom_sites_solution_primary dual
_audit_creation_date 2018-10-29
_audit_creation_method
;
Olex2 1.2
(compiled 2018.05.29 svn.r3508 for OlexSys, GUI svn.r5506)
;
_cell_angle_alpha 90
_cell_angle_beta 90.777(2)
_cell_angle_gamma 90
_cell_formula_units_Z 4
_cell_length_a 15.2662(5)
_cell_length_b 51.5233(15)
_cell_length_c 17.4781(5)
_cell_measurement_reflns_used 9850
_cell_measurement_temperature 230
_cell_measurement_theta_max 51.025
_cell_measurement_theta_min 3.02
_cell_volume 13746.4(7)
_computing_cell_refinement 'SAINT v8.34A (Bruker, 2013)'
_computing_data_reduction 'SAINT v8.34A (Bruker, 2013)'
_computing_molecular_graphics 'Olex2 (Dolomanov et al., 2009)'
_computing_publication_material 'Olex2 (Dolomanov et al., 2009)'
_computing_structure_refinement 'ShelXL (Sheldrick, 2015)'
_computing_structure_solution 'XT (Sheldrick, 2015)'
_diffrn_ambient_temperature 230.0
_diffrn_detector 'CCD area detector'
_diffrn_detector_area_resol_mean 8
_diffrn_detector_type 'APEX II CCD'
_diffrn_measured_fraction_theta_full 0.996
_diffrn_measured_fraction_theta_max 0.996
_diffrn_measurement_device_type 'Bruker X8 Prospector Ultra'
_diffrn_measurement_method '\w and \f scans'
_diffrn_radiation_monochromator graphite
_diffrn_radiation_probe x-ray
_diffrn_radiation_type CuK\a
_diffrn_radiation_wavelength 1.54178
_diffrn_reflns_av_R_equivalents 0.1533
_diffrn_reflns_av_unetI/netI 0.0924
_diffrn_reflns_Laue_measured_fraction_full 0.996
_diffrn_reflns_Laue_measured_fraction_max 0.996
_diffrn_reflns_limit_h_max 15
_diffrn_reflns_limit_h_min -15
_diffrn_reflns_limit_k_max 52
_diffrn_reflns_limit_k_min -52
_diffrn_reflns_limit_l_max 17
_diffrn_reflns_limit_l_min -17
_diffrn_reflns_number 102654
_diffrn_reflns_point_group_measured_fraction_full 0.996
_diffrn_reflns_point_group_measured_fraction_max 0.996
_diffrn_reflns_theta_full 51.355
_diffrn_reflns_theta_max 51.355
_diffrn_reflns_theta_min 1.715
_diffrn_source 'IMuS micro-focus source'
_diffrn_source_target Cu
_diffrn_standards_number 0
_exptl_absorpt_coefficient_mu 58.953
_exptl_absorpt_correction_T_max 0.7501
_exptl_absorpt_correction_T_min 0.1478
_exptl_absorpt_correction_type multi-scan
_exptl_absorpt_process_details
'SADABS-2014/4 (Bruker,2014/4) was used for absorption correction. wR2(int) was 0.1824 before and 0.0909 after correction. The Ratio of minimum to maximum transmission is 0.1970. The \l/2 correction factor is 0.00150.'
_exptl_crystal_colour 'dark brown'
_exptl_crystal_colour_modifier dark
_exptl_crystal_colour_primary brown
_exptl_crystal_density_diffrn 3.515
_exptl_crystal_description needle
_exptl_crystal_F_000 12664
_exptl_crystal_size_max 0.2
_exptl_crystal_size_mid 0.15
_exptl_crystal_size_min 0.04
_refine_diff_density_max 5.310
_refine_diff_density_min -2.097
_refine_diff_density_rms 0.467
_refine_ls_extinction_method none
_refine_ls_goodness_of_fit_ref 1.079
_refine_ls_hydrogen_treatment constr
_refine_ls_matrix_type full
_refine_ls_number_parameters 1162
_refine_ls_number_reflns 14920
_refine_ls_number_restraints 813
_refine_ls_restrained_S_all 1.051
_refine_ls_R_factor_all 0.1152
_refine_ls_R_factor_gt 0.0865
_refine_ls_shift/su_max 0.001
_refine_ls_shift/su_mean 0.000
_refine_ls_structure_factor_coef Fsqd
_refine_ls_weighting_details 'w=1/[\s^2^(Fo^2^)+(0.0379P)^2^+2999.0439P] where P=(Fo^2^+2Fc^2^)/3'
_refine_ls_weighting_scheme calc
_refine_ls_wR_factor_gt 0.1961
_refine_ls_wR_factor_ref 0.2107
_reflns_Friedel_coverage 0.000
_reflns_number_gt 11061
_reflns_number_total 14920
_reflns_threshold_expression 'I > 2\s(I)'
_cod_data_source_file jz0c01977_si_002.cif
_cod_data_source_block ltylyw20180511_0m_a
_cod_depositor_comments 'Adding full bibliography for 8000448.cif.'
_cod_database_code 8000448
_shelx_shelxl_version_number 2014/7
_shelx_space_group_comment
;
The symmetry employed for this shelxl refinement is uniquely defined
by the following loop, which should always be used as a source of
symmetry information in preference to the above space-group names.
They are only intended as comments.
;
_shelx_estimated_absorpt_t_max 0.201
_shelx_estimated_absorpt_t_min 0.030
_olex2_refinement_description
;
1. Fixed Uiso
 At 1.5 times of:
  All C(H,H,H) groups
2. Shared sites
{Ag7, Au7}
{Ag19, Au19}
{Ag21, Au21}
{Ag22, Au22}
{Ag23, Au23}
{Ag24, Au24}
{Ag26, Au26}
{Ag27, Au27}
3. Restrained distances
 C42-C43 \\sim C43-C44 \\sim C44-C42
 with sigma of 0.02
4. Uiso/Uaniso restraints and constraints
S1 \\sim C1 \\sim C2 \\sim C3 \\sim C4: within 1.7A with sigma of 0.04 and
sigma for terminal atoms of 0.08
S2 \\sim C5 \\sim C6 \\sim C7 \\sim C8: within 1.7A with sigma of 0.04 and
sigma for terminal atoms of 0.08
S3 \\sim C9 \\sim C10 \\sim C11 \\sim C12: within 1.7A with sigma of 0.04 and
sigma for terminal atoms of 0.08
S4 \\sim C13 \\sim C14 \\sim C15 \\sim C16: within 1.7A with sigma of 0.04 and
sigma for terminal atoms of 0.08
S5 \\sim C17 \\sim C18 \\sim C19 \\sim C20: within 1.7A with sigma of 0.04 and
sigma for terminal atoms of 0.08
S6 \\sim C21 \\sim C22 \\sim C23 \\sim C24: within 1.7A with sigma of 0.04 and
sigma for terminal atoms of 0.08
S7 \\sim C25 \\sim C26 \\sim C27 \\sim C28: within 1.7A with sigma of 0.04 and
sigma for terminal atoms of 0.08
S8 \\sim C29 \\sim C30 \\sim C31 \\sim C32: within 1.7A with sigma of 0.04 and
sigma for terminal atoms of 0.08
S9 \\sim C33 \\sim C34 \\sim C35 \\sim C36: within 1.7A with sigma of 0.04 and
sigma for terminal atoms of 0.08
S10 \\sim C37 \\sim C38 \\sim C39 \\sim C40: within 1.7A with sigma of 0.04 and
sigma for terminal atoms of 0.08
S11 \\sim C41 \\sim C42 \\sim C43 \\sim C44: within 1.7A with sigma of 0.04 and
sigma for terminal atoms of 0.08
S12 \\sim C45 \\sim C46 \\sim C47 \\sim C48: within 1.7A with sigma of 0.04 and
sigma for terminal atoms of 0.08
S13 \\sim C49 \\sim C50 \\sim C51 \\sim C52: within 1.7A with sigma of 0.04 and
sigma for terminal atoms of 0.08
S15 \\sim C57 \\sim C58 \\sim C59 \\sim C60: within 1.7A with sigma of 0.04 and
sigma for terminal atoms of 0.08
S16 \\sim C61 \\sim C62 \\sim C63 \\sim C64: within 1.7A with sigma of 0.04 and
sigma for terminal atoms of 0.08
S17 \\sim C65 \\sim C66 \\sim C67 \\sim C68: within 1.7A with sigma of 0.04 and
sigma for terminal atoms of 0.08
S18 \\sim C69 \\sim C70 \\sim C71 \\sim C72: within 1.7A with sigma of 0.04 and
sigma for terminal atoms of 0.08
Uanis(Ag7) = Uanis(Au7)
Uanis(Ag19) = Uanis(Au19)
Uanis(Ag21) = Uanis(Au21)
Uanis(Ag22) = Uanis(Au22)
Uanis(Ag23) = Uanis(Au23)
Uanis(Ag24) = Uanis(Au24)
Uanis(Ag26) = Uanis(Au26)
Uanis(Ag27) = Uanis(Au27)
5. Rigid body (RIGU) restrains
 S1, C1, C2, C3, C4
 with sigma for 1-2 distances of 0.004 and sigma for 1-3 distances of 0.004
 S2, C5, C6, C7, C8
 with sigma for 1-2 distances of 0.004 and sigma for 1-3 distances of 0.004
 S3, C9, C10, C11, C12
 with sigma for 1-2 distances of 0.004 and sigma for 1-3 distances of 0.004
 S4, C13, C14, C15, C16
 with sigma for 1-2 distances of 0.004 and sigma for 1-3 distances of 0.004
 S5, C17, C18, C19, C20
 with sigma for 1-2 distances of 0.004 and sigma for 1-3 distances of 0.004
 S6, C21, C22, C23, C24
 with sigma for 1-2 distances of 0.004 and sigma for 1-3 distances of 0.004
 S7, C25, C26, C27, C28
 with sigma for 1-2 distances of 0.004 and sigma for 1-3 distances of 0.004
 S8, C29, C30, C31, C32
 with sigma for 1-2 distances of 0.004 and sigma for 1-3 distances of 0.004
 S9, C33, C34, C35, C36
 with sigma for 1-2 distances of 0.004 and sigma for 1-3 distances of 0.004
 S10, C37, C38, C39, C40
 with sigma for 1-2 distances of 0.004 and sigma for 1-3 distances of 0.004
 S11, C41, C42, C43, C44
 with sigma for 1-2 distances of 0.004 and sigma for 1-3 distances of 0.004
 S12, C45, C46, C47, C48
 with sigma for 1-2 distances of 0.004 and sigma for 1-3 distances of 0.004
 S13, C49, C50, C51, C52
 with sigma for 1-2 distances of 0.004 and sigma for 1-3 distances of 0.004
 S15, C57, C58, C59, C60
 with sigma for 1-2 distances of 0.004 and sigma for 1-3 distances of 0.004
 S16, C61, C62, C63, C64
 with sigma for 1-2 distances of 0.004 and sigma for 1-3 distances of 0.004
 S17, C65, C66, C67, C68
 with sigma for 1-2 distances of 0.004 and sigma for 1-3 distances of 0.004
 S18, C69, C70, C71, C72
 with sigma for 1-2 distances of 0.004 and sigma for 1-3 distances of 0.004
6. Others
 Sof(Ag7)=1-FVAR(1)
 Sof(Au7)=FVAR(1)
 Sof(Ag22)=1-FVAR(2)
 Sof(Au22)=FVAR(2)
 Sof(Au1A)=1-FVAR(3)
 Sof(Au25)=FVAR(3)
 Sof(A28B)=1-FVAR(4)
 Sof(Au28)=FVAR(4)
 Sof(Ag19)=1-FVAR(5)
 Sof(Au19)=FVAR(5)
 Sof(Ag21)=1-FVAR(6)
 Sof(Au21)=FVAR(6)
 Sof(Ag23)=1-FVAR(7)
 Sof(Au23)=FVAR(7)
 Sof(Ag24)=1-FVAR(8)
 Sof(Au24)=FVAR(8)
 Sof(Ag26)=1-FVAR(9)
 Sof(Au26)=FVAR(9)
 Sof(Ag27)=1-FVAR(10)
 Sof(Au27)=FVAR(10)
7.a Idealised Me refined with riding coordinates:
 C52(H52A,H52B,H52C)
7.b Idealised Me refined as rotating group:
 C2(H2A,H2B,H2C), C3(H3A,H3B,H3C), C4(H4A,H4B,H4C), C6(H6A,H6B,H6C), C7(H7A,
 H7B,H7C), C8(H8A,H8B,H8C), C10(H10A,H10B,H10C), C11(H11A,H11B,H11C), C12(H12A,
 H12B,H12C), C14(H14A,H14B,H14C), C15(H15A,H15B,H15C), C16(H16A,H16B,H16C),
 C18(H18A,H18B,H18C), C19(H19A,H19B,H19C), C20(H20A,H20B,H20C), C22(H22A,H22B,
 H22C), C23(H23A,H23B,H23C), C24(H24A,H24B,H24C), C26(H26A,H26B,H26C), C27(H27A,
 H27B,H27C), C28(H28A,H28B,H28C), C30(H30A,H30B,H30C), C31(H31A,H31B,H31C),
 C32(H32A,H32B,H32C), C34(H34A,H34B,H34C), C35(H35A,H35B,H35C), C36(H36A,H36B,
 H36C), C38(H38A,H38B,H38C), C39(H39A,H39B,H39C), C40(H40A,H40B,H40C), C42(H42A,
 H42B,H42C), C43(H43A,H43B,H43C), C44(H44A,H44B,H44C), C46(H46A,H46B,H46C),
 C47(H47A,H47B,H47C), C48(H48A,H48B,H48C), C50(H50A,H50B,H50C), C51(H51A,H51B,
 H51C), C54(H54A,H54B,H54C), C55(H55A,H55B,H55C), C56(H56A,H56B,H56C), C58(H58A,
 H58B,H58C), C59(H59A,H59B,H59C), C60(H60A,H60B,H60C), C62(H62A,H62B,H62C),
 C63(H63A,H63B,H63C), C64(H64A,H64B,H64C), C66(H66A,H66B,H66C), C67(H67A,H67B,
 H67C), C68(H68A,H68B,H68C), C70(H70A,H70B,H70C), C71(H71A,H71B,H71C), C72(H72A,
 H72B,H72C)
;
_olex2_submission_special_instructions 'No special instructions were received'

loop_
_space_group_symop_operation_xyz
'x, y, z'
'-x+1/2, y+1/2, -z+1/2'
'-x, -y, -z'
'x-1/2, -y-1/2, z-1/2'

loop_
_atom_site_label
_atom_site_type_symbol
_atom_site_fract_x
_atom_site_fract_y
_atom_site_fract_z
_atom_site_U_iso_or_equiv
_atom_site_adp_type
_atom_site_occupancy
_atom_site_site_symmetry_order
_atom_site_calc_flag
_atom_site_refinement_flags_posn
_atom_site_refinement_flags_adp
_atom_site_refinement_flags_occupancy
_atom_site_disorder_assembly
_atom_site_disorder_group
Au1 Au 0.81745(16) 0.50932(4) 0.29997(14) 0.0517(6) Uani 1 1 d . . . . .
Au2 Au 0.75287(15) 0.46749(4) 0.19382(11) 0.0407(6) Uani 1 1 d . . . . .
Au3 Au 0.60736(15) 0.49025(4) 0.28805(13) 0.0484(6) Uani 1 1 d . . . . .
Au4 Au 0.96413(15) 0.46819(4) 0.35420(13) 0.0467(6) Uani 1 1 d . . . . .
Au5 Au 0.76271(14) 0.45222(4) 0.33822(11) 0.0359(5) Uani 1 1 d . . . . .
Au6 Au 0.62131(14) 0.42698(4) 0.25546(11) 0.0403(6) Uani 1 1 d . . . . .
Au7 Au 0.7489(2) 0.41572(7) 0.14636(18) 0.0455(18) Uani 0.13(2) 1 d . . P . .
Ag7 Ag 0.7489(2) 0.41572(7) 0.14636(18) 0.0455(18) Uani 0.87(2) 1 d . . P . .
Au8 Au 0.88372(14) 0.43452(4) 0.23796(11) 0.0405(6) Uani 1 1 d . . . . .
Au9 Au 0.88842(15) 0.40789(4) 0.38629(12) 0.0437(6) Uani 1 1 d . . . . .
Au10 Au 0.75216(13) 0.39247(4) 0.28771(10) 0.0309(5) Uani 1 1 d . . . . .
Au11 Au 0.62907(14) 0.40906(4) 0.42135(11) 0.0342(5) Uani 1 1 d . . . . .
Au12 Au 0.61102(14) 0.38263(4) 0.17504(12) 0.0435(6) Uani 1 1 d . . . . .
Au13 Au 0.74787(15) 0.37031(4) 0.05449(11) 0.0429(6) Uani 1 1 d . . . . .
Au14 Au 0.88557(14) 0.37753(4) 0.15386(12) 0.0402(5) Uani 1 1 d . . . . .
Au15 Au 0.90270(14) 0.36160(4) 0.31626(12) 0.0392(5) Uani 1 1 d . . . . .
Au16 Au 0.77437(14) 0.36815(4) 0.42397(11) 0.0366(5) Uani 1 1 d . . . . .
Au17 Au 0.62109(14) 0.35423(4) 0.31471(12) 0.0421(6) Uani 1 1 d . . . . .
Au18 Au 0.60452(16) 0.32535(5) 0.07162(12) 0.0500(6) Uani 1 1 d . . . . .
Au19 Au 0.86308(16) 0.33057(4) 0.08587(12) 0.0388(11) Uani 0.80(2) 1 d . . P A .
Au20 Au 0.74555(14) 0.34487(4) 0.19297(11) 0.0366(5) Uani 1 1 d . . . . .
Au21 Au 0.62803(15) 0.30802(4) 0.24185(12) 0.0398(11) Uani 0.88(2) 1 d . . P A .
Ag19 Ag 0.86308(16) 0.33057(4) 0.08587(12) 0.0388(11) Uani 0.20(2) 1 d . . P A .
Ag21 Ag 0.62803(15) 0.30802(4) 0.24185(12) 0.0398(11) Uani 0.12(2) 1 d . . P A .
Au22 Au 0.7680(2) 0.32341(6) 0.33401(18) 0.0342(17) Uani 0.03(2) 1 d . . P A .
Ag22 Ag 0.7680(2) 0.32341(6) 0.33401(18) 0.0342(17) Uani 0.97(2) 1 d . . P A .
Au23 Au 0.90368(14) 0.30686(4) 0.23660(12) 0.0365(11) Uani 0.86(2) 1 d . . P A .
Au24 Au 0.79346(16) 0.27208(4) 0.30236(13) 0.0438(11) Uani 0.86(2) 1 d . . P . .
Ag23 Ag 0.90368(14) 0.30686(4) 0.23660(12) 0.0365(11) Uani 0.14(2) 1 d . . P A .
Ag24 Ag 0.79346(16) 0.27208(4) 0.30236(13) 0.0438(11) Uani 0.14(2) 1 d . . P . .
Au25 Au 0.6470(2) 0.24156(6) 0.2265(4) 0.052(2) Uani 0.856(18) 1 d . . P A 1
Au1A Au 0.6311(14) 0.2446(4) 0.173(2) 0.058(9) Uani 0.144(18) 1 d . . P A 2
Au26 Au 0.77291(15) 0.28547(4) 0.15456(12) 0.0396(11) Uani 0.86(2) 1 d . . P A .
Au27 Au 0.97413(16) 0.27595(4) 0.11019(13) 0.0451(11) Uani 0.90(2) 1 d . . P A .
Ag26 Ag 0.77291(15) 0.28547(4) 0.15456(12) 0.0396(11) Uani 0.14(2) 1 d . . P A .
Ag27 Ag 0.97413(16) 0.27595(4) 0.11019(13) 0.0451(11) Uani 0.10(2) 1 d . . P A .
Au28 Au 0.8660(2) 0.22837(8) 0.2170(5) 0.046(2) Uani 0.82(2) 1 d . . P A 1
A28B Au 0.8506(16) 0.2325(4) 0.167(3) 0.069(11) Uani 0.18(2) 1 d . . P A 2
Au29 Au 0.69873(17) 0.43789(5) 0.01259(12) 0.0541(7) Uani 1 1 d . . . . .
Au30 Au 0.75991(15) 0.30311(4) 0.48107(12) 0.0455(6) Uani 1 1 d . . . . .
S1 S 0.5373(9) 0.2722(2) 0.2149(7) 0.047(3) Uani 1 1 d . U . . .
S2 S 0.7396(12) 0.2060(3) 0.2413(10) 0.078(5) Uani 1 1 d . U . . .
S3 S 1.0028(10) 0.2452(3) 0.2043(8) 0.055(4) Uani 1 1 d . U . . .
S4 S 0.9524(9) 0.3042(2) 0.0088(8) 0.050(3) Uani 1 1 d . U . . .
S5 S 0.6647(10) 0.2847(3) 0.0537(8) 0.056(4) Uani 1 1 d . U . . .
S6 S 0.5238(9) 0.3630(3) 0.0770(8) 0.059(4) Uani 1 1 d . U . . .
S7 S 0.7614(11) 0.2616(3) 0.4302(9) 0.059(4) Uani 1 1 d . U . . .
S8 S 0.7465(9) 0.3435(2) 0.5355(7) 0.043(3) Uani 1 1 d . U . . .
S9 S 1.0166(9) 0.3370(2) 0.2608(7) 0.048(3) Uani 1 1 d . U . . .
S10 S 0.9935(8) 0.4062(3) 0.1969(7) 0.045(3) Uani 1 1 d . U . . .
S11 S 0.5189(8) 0.3820(2) 0.3767(7) 0.038(3) Uani 1 1 d . U . . .
S12 S 0.7343(8) 0.4375(2) 0.4651(6) 0.036(3) Uani 1 1 d . U . . .
S13 S 0.6858(14) 0.3977(3) -0.0420(9) 0.085(6) Uani 1 1 d . U . . .
S14 S 0.6985(11) 0.4786(3) 0.0699(8) 0.063(4) Uani 1 1 d . . . . .
S15 S 0.9769(9) 0.4386(3) 0.4527(7) 0.046(3) Uani 1 1 d . U . . .
S16 S 0.9524(10) 0.4978(3) 0.2551(8) 0.055(4) Uani 1 1 d . U . . .
S17 S 0.6849(10) 0.5215(3) 0.3529(8) 0.058(4) Uani 1 1 d . U . . .
S18 S 0.5196(10) 0.4608(3) 0.2249(8) 0.056(4) Uani 1 1 d . U . . .
C1 C 0.467(4) 0.2633(11) 0.300(3) 0.060(7) Uani 1 1 d . U . . .
C2 C 0.511(4) 0.2665(12) 0.369(3) 0.066(10) Uani 1 1 d . U . . .
H2A H 0.5622 0.2554 0.3704 0.098 Uiso 1 1 calc GR . . . .
H2B H 0.4725 0.2618 0.4108 0.098 Uiso 1 1 calc GR . . . .
H2C H 0.5287 0.2844 0.3747 0.098 Uiso 1 1 calc GR . . . .
C3 C 0.433(4) 0.2374(11) 0.291(3) 0.065(10) Uani 1 1 d . U . . .
H3A H 0.4078 0.2357 0.2397 0.098 Uiso 1 1 calc GR . . . .
H3B H 0.3889 0.2341 0.3285 0.098 Uiso 1 1 calc GR . . . .
H3C H 0.4807 0.2250 0.2969 0.098 Uiso 1 1 calc GR . . . .
C4 C 0.392(4) 0.2870(11) 0.299(3) 0.062(10) Uani 1 1 d . U . . .
H4A H 0.4195 0.3032 0.3137 0.093 Uiso 1 1 calc GR . . . .
H4B H 0.3458 0.2828 0.3342 0.093 Uiso 1 1 calc GR . . . .
H4C H 0.3676 0.2886 0.2475 0.093 Uiso 1 1 calc GR . . . .
C5 C 0.714(5) 0.1840(15) 0.156(5) 0.096(10) Uani 1 1 d . U . . .
C6 C 0.626(5) 0.1727(14) 0.178(4) 0.097(12) Uani 1 1 d . U . . .
H6A H 0.6311 0.1651 0.2285 0.145 Uiso 1 1 calc GR . . . .
H6B H 0.6090 0.1595 0.1412 0.145 Uiso 1 1 calc GR . . . .
H6C H 0.5823 0.1863 0.1782 0.145 Uiso 1 1 calc GR . . . .
C7 C 0.792(5) 0.1642(14) 0.170(5) 0.101(12) Uani 1 1 d . U . . .
H7A H 0.8467 0.1735 0.1713 0.151 Uiso 1 1 calc GR . . . .
H7B H 0.7922 0.1515 0.1293 0.151 Uiso 1 1 calc GR . . . .
H7C H 0.7834 0.1555 0.2187 0.151 Uiso 1 1 calc GR . . . .
C8 C 0.716(5) 0.1995(16) 0.082(5) 0.108(13) Uani 1 1 d . U . . .
H8A H 0.6665 0.2112 0.0800 0.162 Uiso 1 1 calc GR . . . .
H8B H 0.7142 0.1878 0.0390 0.162 Uiso 1 1 calc GR . . . .
H8C H 0.7701 0.2096 0.0812 0.162 Uiso 1 1 calc GR . . . .
C9 C 1.065(5) 0.2207(12) 0.158(4) 0.075(8) Uani 1 1 d . U . . .
C10 C 1.162(4) 0.2289(12) 0.165(4) 0.080(11) Uani 1 1 d . U . . .
H10A H 1.1722 0.2433 0.1303 0.120 Uiso 1 1 calc GR . . . .
H10B H 1.1987 0.2144 0.1510 0.120 Uiso 1 1 calc GR . . . .
H10C H 1.1747 0.2342 0.2169 0.120 Uiso 1 1 calc GR . . . .
C11 C 1.043(4) 0.2147(11) 0.080(3) 0.073(11) Uani 1 1 d . U . . .
H11A H 0.9889 0.2047 0.0782 0.110 Uiso 1 1 calc GR . . . .
H11B H 1.0895 0.2046 0.0574 0.110 Uiso 1 1 calc GR . . . .
H11C H 1.0348 0.2307 0.0512 0.110 Uiso 1 1 calc GR . . . .
C12 C 1.070(5) 0.1974(12) 0.206(4) 0.085(11) Uani 1 1 d . U . . .
H12A H 1.0858 0.2022 0.2580 0.128 Uiso 1 1 calc GR . . . .
H12B H 1.1142 0.1857 0.1859 0.128 Uiso 1 1 calc GR . . . .
H12C H 1.0137 0.1887 0.2055 0.128 Uiso 1 1 calc GR . . . .
C13 C 1.052(4) 0.3207(11) -0.017(4) 0.066(8) Uani 1 1 d . U . . .
C14 C 1.108(4) 0.3033(12) -0.063(4) 0.072(10) Uani 1 1 d . U . . .
H14A H 1.1373 0.2909 -0.0297 0.108 Uiso 1 1 calc GR . . . .
H14B H 1.1517 0.3136 -0.0893 0.108 Uiso 1 1 calc GR . . . .
H14C H 1.0722 0.2941 -0.1004 0.108 Uiso 1 1 calc GR . . . .
C15 C 1.100(4) 0.3293(12) 0.050(4) 0.075(10) Uani 1 1 d . U . . .
H15A H 1.0671 0.3427 0.0765 0.112 Uiso 1 1 calc GR . . . .
H15B H 1.1563 0.3364 0.0351 0.112 Uiso 1 1 calc GR . . . .
H15C H 1.1099 0.3148 0.0848 0.112 Uiso 1 1 calc GR . . . .
C16 C 1.032(4) 0.3451(11) -0.057(4) 0.072(10) Uani 1 1 d . U . . .
H16A H 0.9881 0.3420 -0.0962 0.108 Uiso 1 1 calc GR . . . .
H16B H 1.0852 0.3516 -0.0802 0.108 Uiso 1 1 calc GR . . . .
H16C H 1.0107 0.3578 -0.0207 0.108 Uiso 1 1 calc GR . . . .
C17 C 0.702(4) 0.2803(12) -0.044(3) 0.070(8) Uani 1 1 d . U . . .
C18 C 0.734(4) 0.3077(12) -0.081(4) 0.078(11) Uani 1 1 d . U . . .
H18A H 0.6830 0.3181 -0.0946 0.116 Uiso 1 1 calc GR . . . .
H18B H 0.7674 0.3043 -0.1270 0.116 Uiso 1 1 calc GR . . . .
H18C H 0.7701 0.3169 -0.0445 0.116 Uiso 1 1 calc GR . . . .
C19 C 0.617(4) 0.2697(13) -0.091(3) 0.075(11) Uani 1 1 d . U . . .
H19A H 0.6321 0.2537 -0.1170 0.112 Uiso 1 1 calc GR . . . .
H19B H 0.5986 0.2826 -0.1282 0.112 Uiso 1 1 calc GR . . . .
H19C H 0.5701 0.2664 -0.0555 0.112 Uiso 1 1 calc GR . . . .
C20 C 0.766(4) 0.2570(12) -0.046(3) 0.069(10) Uani 1 1 d . U . . .
H20A H 0.8110 0.2593 -0.0063 0.104 Uiso 1 1 calc GR . . . .
H20B H 0.7939 0.2562 -0.0954 0.104 Uiso 1 1 calc GR . . . .
H20C H 0.7345 0.2411 -0.0366 0.104 Uiso 1 1 calc GR . . . .
C21 C 0.402(4) 0.3559(14) 0.113(4) 0.084(9) Uani 1 1 d . U . . .
C22 C 0.414(4) 0.3525(15) 0.192(4) 0.092(12) Uani 1 1 d . U . . .
H22A H 0.4756 0.3495 0.2036 0.138 Uiso 1 1 calc GR . . . .
H22B H 0.3801 0.3377 0.2088 0.138 Uiso 1 1 calc GR . . . .
H22C H 0.3946 0.3679 0.2188 0.138 Uiso 1 1 calc GR . . . .
C23 C 0.375(4) 0.3352(14) 0.068(4) 0.086(11) Uani 1 1 d . U . . .
H23A H 0.3797 0.3397 0.0141 0.129 Uiso 1 1 calc GR . . . .
H23B H 0.3141 0.3311 0.0788 0.129 Uiso 1 1 calc GR . . . .
H23C H 0.4110 0.3201 0.0787 0.129 Uiso 1 1 calc GR . . . .
C24 C 0.355(4) 0.3802(14) 0.093(5) 0.096(12) Uani 1 1 d . U . . .
H24A H 0.3751 0.3941 0.1261 0.144 Uiso 1 1 calc GR . . . .
H24B H 0.2926 0.3777 0.0990 0.144 Uiso 1 1 calc GR . . . .
H24C H 0.3667 0.3848 0.0400 0.144 Uiso 1 1 calc GR . . . .
C25 C 0.861(5) 0.2472(12) 0.485(4) 0.077(8) Uani 1 1 d . U . . .
C26 C 0.874(5) 0.2209(12) 0.428(4) 0.078(11) Uani 1 1 d . U . . .
H26A H 0.8281 0.2084 0.4375 0.116 Uiso 1 1 calc GR . . . .
H26B H 0.9306 0.2131 0.4379 0.116 Uiso 1 1 calc GR . . . .
H26C H 0.8705 0.2263 0.3744 0.116 Uiso 1 1 calc GR . . . .
C27 C 0.829(5) 0.2382(13) 0.559(4) 0.083(11) Uani 1 1 d . U . . .
H27A H 0.8088 0.2530 0.5887 0.124 Uiso 1 1 calc GR . . . .
H27B H 0.8765 0.2297 0.5870 0.124 Uiso 1 1 calc GR . . . .
H27C H 0.7813 0.2261 0.5514 0.124 Uiso 1 1 calc GR . . . .
C28 C 0.937(5) 0.2637(13) 0.481(4) 0.085(11) Uani 1 1 d . U . . .
H28A H 0.9331 0.2741 0.4348 0.127 Uiso 1 1 calc GR . . . .
H28B H 0.9890 0.2531 0.4801 0.127 Uiso 1 1 calc GR . . . .
H28C H 0.9387 0.2750 0.5253 0.127 Uiso 1 1 calc GR . . . .
C29 C 0.845(4) 0.3508(12) 0.597(3) 0.067(8) Uani 1 1 d . U . . .
C30 C 0.841(4) 0.3307(12) 0.665(3) 0.073(10) Uani 1 1 d . U . . .
H30A H 0.7947 0.3356 0.6990 0.110 Uiso 1 1 calc GR . . . .
H30B H 0.8967 0.3306 0.6922 0.110 Uiso 1 1 calc GR . . . .
H30C H 0.8296 0.3135 0.6443 0.110 Uiso 1 1 calc GR . . . .
C31 C 0.825(4) 0.3769(11) 0.625(3) 0.072(10) Uani 1 1 d . U . . .
H31A H 0.8318 0.3893 0.5835 0.108 Uiso 1 1 calc GR . . . .
H31B H 0.8652 0.3813 0.6664 0.108 Uiso 1 1 calc GR . . . .
H31C H 0.7655 0.3774 0.6429 0.108 Uiso 1 1 calc GR . . . .
C32 C 0.929(4) 0.3489(12) 0.554(4) 0.072(10) Uani 1 1 d . U . . .
H32A H 0.9570 0.3325 0.5659 0.109 Uiso 1 1 calc GR . . . .
H32B H 0.9668 0.3631 0.5692 0.109 Uiso 1 1 calc GR . . . .
H32C H 0.9162 0.3499 0.4997 0.109 Uiso 1 1 calc GR . . . .
C33 C 1.101(5) 0.3248(13) 0.332(4) 0.079(9) Uani 1 1 d . U . . .
C34 C 1.138(5) 0.2989(13) 0.297(4) 0.087(12) Uani 1 1 d . U . . .
H34A H 1.0918 0.2899 0.2693 0.130 Uiso 1 1 calc GR . . . .
H34B H 1.1601 0.2878 0.3381 0.130 Uiso 1 1 calc GR . . . .
H34C H 1.1855 0.3029 0.2626 0.130 Uiso 1 1 calc GR . . . .
C35 C 1.045(5) 0.3164(14) 0.398(4) 0.089(11) Uani 1 1 d . U . . .
H35A H 0.9882 0.3249 0.3935 0.134 Uiso 1 1 calc GR . . . .
H35B H 1.0729 0.3211 0.4456 0.134 Uiso 1 1 calc GR . . . .
H35C H 1.0367 0.2977 0.3956 0.134 Uiso 1 1 calc GR . . . .
C36 C 1.159(5) 0.3449(14) 0.365(4) 0.095(12) Uani 1 1 d . U . . .
H36A H 1.2175 0.3432 0.3444 0.143 Uiso 1 1 calc GR . . . .
H36B H 1.1622 0.3429 0.4205 0.143 Uiso 1 1 calc GR . . . .
H36C H 1.1361 0.3620 0.3530 0.143 Uiso 1 1 calc GR . . . .
C37 C 1.057(4) 0.4213(13) 0.117(3) 0.069(9) Uani 1 1 d . U . . .
C38 C 1.006(4) 0.4263(14) 0.046(3) 0.080(11) Uani 1 1 d . U . . .
H38A H 0.9881 0.4100 0.0231 0.121 Uiso 1 1 calc GR . . . .
H38B H 1.0423 0.4358 0.0100 0.121 Uiso 1 1 calc GR . . . .
H38C H 0.9547 0.4366 0.0574 0.121 Uiso 1 1 calc GR . . . .
C39 C 1.127(4) 0.4042(14) 0.094(4) 0.082(11) Uani 1 1 d . U . . .
H39A H 1.1607 0.3989 0.1384 0.123 Uiso 1 1 calc GR . . . .
H39B H 1.1641 0.4131 0.0583 0.123 Uiso 1 1 calc GR . . . .
H39C H 1.1015 0.3890 0.0692 0.123 Uiso 1 1 calc GR . . . .
C40 C 1.079(4) 0.4475(13) 0.135(4) 0.080(11) Uani 1 1 d . U . . .
H40A H 1.0253 0.4577 0.1371 0.120 Uiso 1 1 calc GR . . . .
H40B H 1.1165 0.4544 0.0962 0.120 Uiso 1 1 calc GR . . . .
H40C H 1.1084 0.4481 0.1845 0.120 Uiso 1 1 calc GR . . . .
C41 C 0.463(4) 0.3669(13) 0.461(3) 0.070(8) Uani 1 1 d . U . . .
C42 C 0.420(4) 0.3443(11) 0.433(3) 0.081(11) Uani 1 1 d D U . . .
H42A H 0.3847 0.3488 0.3886 0.121 Uiso 1 1 calc GR . . . .
H42B H 0.3824 0.3374 0.4728 0.121 Uiso 1 1 calc GR . . . .
H42C H 0.4631 0.3314 0.4196 0.121 Uiso 1 1 calc GR . . . .
C43 C 0.394(4) 0.3863(11) 0.483(3) 0.082(11) Uani 1 1 d D U . . .
H43A H 0.4200 0.3993 0.5169 0.123 Uiso 1 1 calc GR . . . .
H43B H 0.3472 0.3775 0.5092 0.123 Uiso 1 1 calc GR . . . .
H43C H 0.3714 0.3947 0.4375 0.123 Uiso 1 1 calc GR . . . .
C44 C 0.520(4) 0.3627(11) 0.522(3) 0.082(11) Uani 1 1 d D U . . .
H44A H 0.5306 0.3442 0.5271 0.122 Uiso 1 1 calc GR . . . .
H44B H 0.4951 0.3694 0.5682 0.122 Uiso 1 1 calc GR . . . .
H44C H 0.5752 0.3714 0.5119 0.122 Uiso 1 1 calc GR . . . .
C45 C 0.691(3) 0.4618(9) 0.532(3) 0.042(6) Uani 1 1 d . U . . .
C46 C 0.596(3) 0.4720(10) 0.504(3) 0.047(9) Uani 1 1 d . U . . .
H46A H 0.5939 0.4723 0.4483 0.071 Uiso 1 1 calc GR . . . .
H46B H 0.5870 0.4894 0.5234 0.071 Uiso 1 1 calc GR . . . .
H46C H 0.5515 0.4605 0.5228 0.071 Uiso 1 1 calc GR . . . .
C47 C 0.753(3) 0.4848(9) 0.535(3) 0.046(8) Uani 1 1 d . U . . .
H47A H 0.8107 0.4790 0.5515 0.070 Uiso 1 1 calc GR . . . .
H47B H 0.7312 0.4976 0.5702 0.070 Uiso 1 1 calc GR . . . .
H47C H 0.7571 0.4924 0.4841 0.070 Uiso 1 1 calc GR . . . .
C48 C 0.685(3) 0.4470(10) 0.608(2) 0.041(8) Uani 1 1 d . U . . .
H48A H 0.6294 0.4379 0.6101 0.061 Uiso 1 1 calc GR . . . .
H48B H 0.6890 0.4593 0.6502 0.061 Uiso 1 1 calc GR . . . .
H48C H 0.7326 0.4346 0.6121 0.061 Uiso 1 1 calc GR . . . .
C49 C 0.755(7) 0.3972(14) -0.130(4) 0.108(10) Uani 1 1 d . U . . .
C50 C 0.771(6) 0.3690(13) -0.157(4) 0.109(13) Uani 1 1 d . U . . .
H50A H 0.8264 0.3629 -0.1369 0.164 Uiso 1 1 calc GR . . . .
H50B H 0.7717 0.3686 -0.2127 0.164 Uiso 1 1 calc GR . . . .
H50C H 0.7240 0.3579 -0.1392 0.164 Uiso 1 1 calc GR . . . .
C51 C 0.850(6) 0.4023(14) -0.105(4) 0.114(13) Uani 1 1 d . U . . .
H51A H 0.8502 0.4120 -0.0569 0.171 Uiso 1 1 calc GR . . . .
H51B H 0.8791 0.4123 -0.1436 0.171 Uiso 1 1 calc GR . . . .
H51C H 0.8798 0.3859 -0.0971 0.171 Uiso 1 1 calc GR . . . .
C52 C 0.705(6) 0.4168(14) -0.191(4) 0.117(14) Uani 1 1 d . U . . .
H52A H 0.6456 0.4198 -0.1745 0.176 Uiso 1 1 calc R . . . .
H52B H 0.7043 0.4089 -0.2413 0.176 Uiso 1 1 calc R . . . .
H52C H 0.7364 0.4331 -0.1928 0.176 Uiso 1 1 calc R . . . .
C53 C 0.778(4) 0.4960(15) 0.014(4) 0.08(2) Uani 1 1 d . . . . .
C54 C 0.866(4) 0.4847(13) 0.025(4) 0.08(2) Uani 1 1 d . . . . .
H54A H 0.8936 0.4923 0.0698 0.117 Uiso 1 1 calc GR . . . .
H54B H 0.9005 0.4882 -0.0197 0.117 Uiso 1 1 calc GR . . . .
H54C H 0.8604 0.4661 0.0319 0.117 Uiso 1 1 calc GR . . . .
C55 C 0.784(5) 0.5245(13) 0.062(4) 0.09(2) Uani 1 1 d . . . . .
H55A H 0.7480 0.5373 0.0351 0.134 Uiso 1 1 calc GR . . . .
H55B H 0.8440 0.5304 0.0639 0.134 Uiso 1 1 calc GR . . . .
H55C H 0.7622 0.5222 0.1132 0.134 Uiso 1 1 calc GR . . . .
C56 C 0.753(5) 0.5018(13) -0.061(4) 0.09(2) Uani 1 1 d . . . . .
H56A H 0.7409 0.4859 -0.0884 0.129 Uiso 1 1 calc GR . . . .
H56B H 0.8001 0.5111 -0.0856 0.129 Uiso 1 1 calc GR . . . .
H56C H 0.7008 0.5126 -0.0606 0.129 Uiso 1 1 calc GR . . . .
C57 C 1.093(4) 0.4250(11) 0.448(3) 0.058(7) Uani 1 1 d . U . . .
C58 C 1.153(4) 0.4518(11) 0.485(3) 0.063(10) Uani 1 1 d . U . . .
H58A H 1.1416 0.4669 0.4530 0.094 Uiso 1 1 calc GR . . . .
H58B H 1.2151 0.4478 0.4839 0.094 Uiso 1 1 calc GR . . . .
H58C H 1.1356 0.4553 0.5367 0.094 Uiso 1 1 calc GR . . . .
C59 C 1.122(4) 0.4184(11) 0.378(3) 0.059(9) Uani 1 1 d . U . . .
H59A H 1.0772 0.4084 0.3515 0.088 Uiso 1 1 calc GR . . . .
H59B H 1.1745 0.4080 0.3841 0.088 Uiso 1 1 calc GR . . . .
H59C H 1.1350 0.4340 0.3496 0.088 Uiso 1 1 calc GR . . . .
C60 C 1.103(4) 0.4062(12) 0.514(3) 0.064(10) Uani 1 1 d . U . . .
H60A H 1.0932 0.4151 0.5616 0.096 Uiso 1 1 calc GR . . . .
H60B H 1.1614 0.3989 0.5136 0.096 Uiso 1 1 calc GR . . . .
H60C H 1.0602 0.3923 0.5078 0.096 Uiso 1 1 calc GR . . . .
C61 C 1.031(4) 0.5250(12) 0.276(4) 0.071(8) Uani 1 1 d . U . . .
C62 C 1.029(4) 0.5366(12) 0.350(4) 0.074(10) Uani 1 1 d . U . . .
H62A H 0.9687 0.5376 0.3667 0.111 Uiso 1 1 calc GR . . . .
H62B H 1.0535 0.5539 0.3472 0.111 Uiso 1 1 calc GR . . . .
H62C H 1.0628 0.5262 0.3855 0.111 Uiso 1 1 calc GR . . . .
C63 C 1.009(5) 0.5472(12) 0.213(4) 0.081(11) Uani 1 1 d . U . . .
H63A H 1.0254 0.5409 0.1624 0.121 Uiso 1 1 calc GR . . . .
H63B H 1.0425 0.5627 0.2248 0.121 Uiso 1 1 calc GR . . . .
H63C H 0.9472 0.5511 0.2129 0.121 Uiso 1 1 calc GR . . . .
C64 C 1.130(4) 0.5134(12) 0.268(4) 0.075(11) Uani 1 1 d . U . . .
H64A H 1.1406 0.5007 0.3075 0.113 Uiso 1 1 calc GR . . . .
H64B H 1.1718 0.5274 0.2723 0.113 Uiso 1 1 calc GR . . . .
H64C H 1.1354 0.5052 0.2179 0.113 Uiso 1 1 calc GR . . . .
C65 C 0.653(4) 0.5542(11) 0.306(4) 0.069(8) Uani 1 1 d . U . . .
C66 C 0.667(4) 0.5507(13) 0.212(4) 0.079(11) Uani 1 1 d . U . . .
H66A H 0.7288 0.5492 0.2012 0.119 Uiso 1 1 calc GR . . . .
H66B H 0.6429 0.5657 0.1854 0.119 Uiso 1 1 calc GR . . . .
H66C H 0.6368 0.5352 0.1944 0.119 Uiso 1 1 calc GR . . . .
C67 C 0.561(4) 0.5601(11) 0.327(4) 0.071(10) Uani 1 1 d . U . . .
H67A H 0.5220 0.5481 0.3009 0.106 Uiso 1 1 calc GR . . . .
H67B H 0.5472 0.5777 0.3124 0.106 Uiso 1 1 calc GR . . . .
H67C H 0.5548 0.5582 0.3821 0.106 Uiso 1 1 calc GR . . . .
C68 C 0.711(4) 0.5723(12) 0.347(4) 0.074(10) Uani 1 1 d . U . . .
H68A H 0.6989 0.5719 0.4014 0.111 Uiso 1 1 calc GR . . . .
H68B H 0.7021 0.5898 0.3278 0.111 Uiso 1 1 calc GR . . . .
H68C H 0.7719 0.5673 0.3393 0.111 Uiso 1 1 calc GR . . . .
C69 C 0.411(4) 0.4582(12) 0.284(3) 0.064(8) Uani 1 1 d . U . . .
C70 C 0.368(4) 0.4819(11) 0.259(3) 0.062(9) Uani 1 1 d . U . . .
H70A H 0.3539 0.4923 0.3035 0.093 Uiso 1 1 calc GR . . . .
H70B H 0.3152 0.4778 0.2308 0.093 Uiso 1 1 calc GR . . . .
H70C H 0.4077 0.4916 0.2267 0.093 Uiso 1 1 calc GR . . . .
C71 C 0.429(4) 0.4547(13) 0.365(3) 0.068(10) Uani 1 1 d . U . . .
H71A H 0.4314 0.4363 0.3769 0.102 Uiso 1 1 calc GR . . . .
H71B H 0.3832 0.4629 0.3945 0.102 Uiso 1 1 calc GR . . . .
H71C H 0.4850 0.4627 0.3779 0.102 Uiso 1 1 calc GR . . . .
C72 C 0.371(4) 0.4335(12) 0.248(4) 0.075(10) Uani 1 1 d . U . . .
H72A H 0.3564 0.4369 0.1946 0.112 Uiso 1 1 calc GR . . . .
H72B H 0.3185 0.4287 0.2750 0.112 Uiso 1 1 calc GR . . . .
H72C H 0.4133 0.4195 0.2512 0.112 Uiso 1 1 calc GR . . . .

loop_
_atom_site_aniso_label
_atom_site_aniso_U_11
_atom_site_aniso_U_22
_atom_site_aniso_U_33
_atom_site_aniso_U_23
_atom_site_aniso_U_13
_atom_site_aniso_U_12
Au1 0.0535(15) 0.0452(14) 0.0561(15) -0.0036(11) -0.0032(12) -0.0001(11)
Au2 0.0549(15) 0.0381(12) 0.0291(11) 0.0072(9) 0.0006(10) 0.0031(11)
Au3 0.0517(15) 0.0420(13) 0.0514(14) 0.0009(11) 0.0032(12) 0.0040(11)
Au4 0.0494(15) 0.0462(14) 0.0444(13) -0.0016(11) -0.0056(11) -0.0024(11)
Au5 0.0448(13) 0.0382(12) 0.0248(11) -0.0005(9) 0.0022(10) -0.0013(10)
Au6 0.0482(14) 0.0378(12) 0.0350(12) -0.0043(10) 0.0003(10) 0.0072(10)
Au7 0.061(3) 0.043(3) 0.033(2) 0.0003(15) 0.0007(17) 0.0033(17)
Ag7 0.061(3) 0.043(3) 0.033(2) 0.0003(15) 0.0007(17) 0.0033(17)
Au8 0.0447(14) 0.0436(13) 0.0333(12) -0.0003(10) 0.0033(10) -0.0009(10)
Au9 0.0488(14) 0.0422(13) 0.0399(12) 0.0009(10) -0.0054(11) -0.0069(11)
Au10 0.0401(13) 0.0300(11) 0.0223(10) 0.0009(8) -0.0045(9) 0.0035(9)
Au11 0.0473(13) 0.0280(11) 0.0273(11) -0.0027(9) 0.0057(10) 0.0006(9)
Au12 0.0458(14) 0.0429(13) 0.0416(12) -0.0140(10) -0.0037(11) -0.0029(10)
Au13 0.0572(15) 0.0432(13) 0.0282(11) 0.0006(10) -0.0029(10) 0.0009(11)
Au14 0.0454(14) 0.0364(12) 0.0388(12) 0.0021(10) 0.0015(10) 0.0008(10)
Au15 0.0455(14) 0.0339(12) 0.0382(12) 0.0020(9) 0.0022(10) 0.0072(10)
Au16 0.0498(14) 0.0342(12) 0.0260(11) 0.0026(9) 0.0011(10) 0.0015(10)
Au17 0.0427(14) 0.0405(13) 0.0430(13) -0.0154(10) -0.0045(10) 0.0011(10)
Au18 0.0560(16) 0.0558(15) 0.0379(13) -0.0141(11) -0.0063(11) 0.0030(12)
Au19 0.0511(18) 0.0306(15) 0.0350(15) -0.0042(10) 0.0061(11) 0.0029(11)
Au20 0.0466(13) 0.0358(12) 0.0273(11) -0.0009(9) 0.0009(10) -0.0019(10)
Au21 0.0459(18) 0.0345(15) 0.0390(15) -0.0085(10) 0.0030(11) -0.0085(11)
Ag19 0.0511(18) 0.0306(15) 0.0350(15) -0.0042(10) 0.0061(11) 0.0029(11)
Ag21 0.0459(18) 0.0345(15) 0.0390(15) -0.0085(10) 0.0030(11) -0.0085(11)
Au22 0.046(3) 0.029(2) 0.028(2) 0.0012(14) -0.0023(16) 0.0018(16)
Ag22 0.046(3) 0.029(2) 0.028(2) 0.0012(14) -0.0023(16) 0.0018(16)
Au23 0.0406(17) 0.0316(15) 0.0375(15) -0.0064(10) 0.0006(10) 0.0016(10)
Au24 0.060(2) 0.0289(15) 0.0424(16) 0.0021(10) 0.0047(12) 0.0008(11)
Ag23 0.0406(17) 0.0316(15) 0.0375(15) -0.0064(10) 0.0006(10) 0.0016(10)
Ag24 0.060(2) 0.0289(15) 0.0424(16) 0.0021(10) 0.0047(12) 0.0008(11)
Au25 0.053(2) 0.0450(19) 0.057(5) -0.0084(18) 0.006(2) -0.0046(14)
Au1A 0.073(14) 0.064(13) 0.04(2) 0.011(10) -0.005(11) -0.006(9)
Au26 0.0464(18) 0.0350(15) 0.0375(15) -0.0093(10) 0.0014(11) -0.0009(11)
Au27 0.0533(19) 0.0366(16) 0.0457(16) -0.0061(11) 0.0070(12) 0.0039(11)
Ag26 0.0464(18) 0.0350(15) 0.0375(15) -0.0093(10) 0.0014(11) -0.0009(11)
Ag27 0.0533(19) 0.0366(16) 0.0457(16) -0.0061(11) 0.0070(12) 0.0039(11)
Au28 0.054(2) 0.042(2) 0.042(5) -0.0072(19) 0.0027(19) 0.0029(15)
A28B 0.082(13) 0.058(11) 0.07(3) 0.005(11) 0.009(14) -0.014(8)
Au29 0.0795(18) 0.0495(14) 0.0329(12) 0.0077(11) -0.0102(12) 0.0000(13)
Au30 0.0618(16) 0.0404(13) 0.0341(12) 0.0123(10) -0.0014(11) 0.0013(11)
S1 0.053(8) 0.044(8) 0.045(7) -0.011(6) -0.003(6) -0.017(6)
S2 0.080(12) 0.070(10) 0.084(11) -0.004(9) -0.011(9) -0.006(9)
S3 0.073(10) 0.039(7) 0.053(8) -0.003(6) 0.004(7) 0.010(7)
S4 0.061(9) 0.039(7) 0.049(8) -0.012(6) 0.005(7) 0.001(6)
S5 0.057(9) 0.066(9) 0.045(8) -0.020(7) -0.003(7) -0.004(7)
S6 0.050(9) 0.066(9) 0.062(9) -0.030(7) -0.013(7) 0.003(7)
S7 0.083(10) 0.034(7) 0.061(9) 0.005(6) 0.009(8) -0.003(7)
S8 0.052(8) 0.044(7) 0.033(7) 0.008(6) 0.007(6) 0.009(6)
S9 0.057(9) 0.042(8) 0.045(7) -0.002(6) 0.002(7) 0.012(6)
S10 0.033(7) 0.062(8) 0.041(7) 0.006(6) 0.004(6) 0.001(6)
S11 0.043(8) 0.033(7) 0.039(7) -0.008(5) 0.002(6) 0.000(6)
S12 0.055(8) 0.038(7) 0.016(5) -0.001(5) 0.007(5) -0.001(6)
S13 0.157(17) 0.045(9) 0.051(9) 0.014(7) -0.046(10) -0.017(9)
S14 0.086(12) 0.059(9) 0.043(8) 0.015(7) -0.005(8) 0.010(8)
S15 0.052(8) 0.046(8) 0.041(7) -0.007(6) -0.011(6) -0.007(6)
S16 0.059(9) 0.048(8) 0.057(8) 0.010(7) 0.007(7) -0.001(7)
S17 0.064(10) 0.048(8) 0.062(9) 0.003(7) 0.004(7) 0.004(7)
S18 0.055(9) 0.064(9) 0.051(8) -0.006(7) -0.008(7) 0.006(7)
C1 0.062(15) 0.064(16) 0.053(12) -0.003(11) 0.007(11) -0.015(12)
C2 0.07(2) 0.07(2) 0.053(12) 0.000(12) 0.004(12) -0.020(15)
C3 0.06(2) 0.064(15) 0.070(19) -0.004(12) 0.006(16) -0.016(13)
C4 0.067(16) 0.068(18) 0.052(19) -0.006(14) 0.006(14) -0.012(14)
C5 0.10(2) 0.088(19) 0.102(16) -0.022(14) -0.018(15) -0.005(14)
C6 0.10(2) 0.08(2) 0.11(2) -0.027(19) -0.017(16) -0.006(16)
C7 0.10(2) 0.09(2) 0.11(2) -0.023(17) -0.018(18) 0.000(17)
C8 0.10(3) 0.11(3) 0.108(17) -0.010(16) -0.018(16) -0.01(2)
C9 0.093(16) 0.052(13) 0.079(16) -0.016(12) 0.011(14) 0.021(12)
C10 0.093(16) 0.06(2) 0.09(2) -0.022(16) 0.013(14) 0.022(13)
C11 0.10(2) 0.043(19) 0.080(16) -0.014(13) 0.010(14) 0.021(17)
C12 0.10(2) 0.059(14) 0.09(2) -0.006(13) 0.007(17) 0.021(14)
C13 0.066(13) 0.056(15) 0.078(18) -0.009(12) 0.014(11) -0.006(11)
C14 0.072(16) 0.064(19) 0.08(2) -0.011(16) 0.014(14) -0.001(13)
C15 0.073(17) 0.07(2) 0.081(19) -0.012(14) 0.011(13) -0.010(14)
C16 0.08(2) 0.059(15) 0.08(2) -0.007(14) 0.015(15) -0.005(13)
C17 0.083(18) 0.078(18) 0.048(12) -0.020(10) 0.004(10) -0.003(13)
C18 0.09(2) 0.084(19) 0.063(18) -0.012(13) 0.004(16) -0.004(16)
C19 0.09(2) 0.08(2) 0.053(16) -0.015(14) -0.003(13) -0.008(16)
C20 0.09(2) 0.081(19) 0.040(19) -0.020(13) 0.004(14) 0.000(15)
C21 0.055(13) 0.10(2) 0.100(19) -0.023(16) -0.001(12) -0.002(11)
C22 0.06(2) 0.11(3) 0.100(18) -0.020(16) -0.001(12) 0.000(17)
C23 0.059(18) 0.10(2) 0.10(2) -0.021(18) -0.006(15) -0.002(13)
C24 0.068(17) 0.10(2) 0.11(3) -0.020(18) -0.003(15) 0.007(13)
C25 0.091(15) 0.060(17) 0.081(16) 0.008(13) -0.001(13) 0.010(12)
C26 0.09(2) 0.061(17) 0.08(2) 0.010(15) -0.001(16) 0.010(14)
C27 0.09(2) 0.07(2) 0.081(16) 0.012(14) 0.000(14) 0.011(17)
C28 0.094(16) 0.07(2) 0.09(2) 0.005(17) 0.000(15) 0.004(14)
C29 0.071(13) 0.066(16) 0.062(15) 0.012(12) -0.021(11) 0.000(11)
C30 0.09(2) 0.066(19) 0.062(15) 0.013(14) -0.015(14) 0.005(15)
C31 0.09(2) 0.067(15) 0.061(19) 0.010(13) -0.025(15) 0.004(12)
C32 0.074(13) 0.07(2) 0.07(2) 0.015(17) -0.016(13) 0.000(13)
C33 0.085(17) 0.080(18) 0.070(15) 0.005(13) -0.020(12) 0.029(13)
C34 0.09(2) 0.083(19) 0.08(2) 0.003(15) -0.018(17) 0.034(16)
C35 0.10(2) 0.09(2) 0.074(15) 0.007(14) -0.014(14) 0.024(17)
C36 0.10(2) 0.09(2) 0.09(2) 0.000(16) -0.025(16) 0.016(16)
C37 0.060(17) 0.094(17) 0.055(13) 0.019(12) 0.021(12) -0.009(13)
C38 0.08(2) 0.10(2) 0.062(14) 0.024(14) 0.013(14) -0.011(17)
C39 0.073(18) 0.10(2) 0.069(19) 0.019(16) 0.029(15) -0.001(16)
C40 0.07(2) 0.096(17) 0.074(19) 0.017(13) 0.018(16) -0.011(14)
C41 0.081(18) 0.076(17) 0.055(12) 0.004(11) 0.019(11) -0.017(13)
C42 0.10(2) 0.079(17) 0.069(19) 0.004(13) 0.013(16) -0.022(15)
C43 0.086(19) 0.09(2) 0.072(19) -0.005(15) 0.020(14) -0.012(15)
C44 0.09(2) 0.09(2) 0.059(14) 0.008(13) 0.013(13) -0.015(17)
C45 0.060(14) 0.046(12) 0.021(10) -0.009(9) -0.005(10) 0.006(10)
C46 0.062(14) 0.059(17) 0.021(16) -0.014(13) -0.006(11) 0.009(11)
C47 0.066(17) 0.046(12) 0.028(17) -0.001(11) -0.013(13) 0.004(11)
C48 0.052(19) 0.050(16) 0.020(10) -0.007(10) -0.002(10) 0.006(14)
C49 0.19(2) 0.065(19) 0.067(15) 0.027(13) -0.019(15) 0.002(17)
C50 0.20(3) 0.067(19) 0.06(2) 0.025(14) -0.03(2) 0.007(18)
C51 0.19(2) 0.07(2) 0.08(2) 0.028(19) -0.021(16) 0.000(17)
C52 0.21(3) 0.07(2) 0.067(18) 0.025(16) -0.022(18) 0.01(2)
C53 0.06(5) 0.13(7) 0.05(4) 0.06(4) 0.02(4) -0.01(4)
C54 0.09(5) 0.08(5) 0.06(4) 0.01(3) -0.04(4) -0.04(4)
C55 0.12(6) 0.09(5) 0.06(4) -0.03(4) 0.03(4) -0.02(4)
C56 0.11(6) 0.08(5) 0.07(5) -0.01(4) 0.01(4) -0.03(4)
C57 0.050(12) 0.062(16) 0.064(16) 0.002(12) -0.007(10) -0.002(10)
C58 0.058(16) 0.067(17) 0.06(2) 0.003(15) -0.009(14) -0.009(12)
C59 0.050(17) 0.06(2) 0.064(16) 0.001(14) -0.007(11) -0.002(14)
C60 0.051(19) 0.071(17) 0.070(18) 0.009(14) -0.007(13) -0.002(13)
C61 0.079(15) 0.058(13) 0.075(18) 0.013(11) -0.001(13) -0.016(12)
C62 0.08(2) 0.062(18) 0.076(18) 0.012(13) -0.003(15) -0.011(16)
C63 0.10(2) 0.062(15) 0.08(2) 0.018(14) -0.007(17) -0.019(15)
C64 0.080(15) 0.07(2) 0.08(2) 0.017(17) 0.000(14) -0.013(13)
C65 0.077(18) 0.052(12) 0.079(17) 0.012(11) 0.009(14) 0.009(11)
C66 0.08(3) 0.08(2) 0.079(16) 0.013(12) 0.008(14) 0.020(18)
C67 0.078(18) 0.050(19) 0.09(2) 0.015(16) 0.011(14) 0.010(12)
C68 0.08(2) 0.057(14) 0.08(2) 0.008(13) 0.012(17) 0.004(13)
C69 0.054(13) 0.078(17) 0.060(14) -0.006(12) -0.005(11) 0.006(10)
C70 0.057(16) 0.079(18) 0.049(19) -0.011(14) -0.008(14) 0.008(12)
C71 0.06(2) 0.09(2) 0.060(14) -0.004(13) -0.004(11) 0.010(16)
C72 0.067(18) 0.084(18) 0.07(2) -0.013(14) 0.000(15) -0.001(13)

loop_
_atom_type_symbol
_atom_type_description
_atom_type_scat_dispersion_real
_atom_type_scat_dispersion_imag
_atom_type_scat_source
C C 0.0181 0.0091 'International Tables Vol C Tables 4.2.6.8 and 6.1.1.4'
H H 0.0000 0.0000 'International Tables Vol C Tables 4.2.6.8 and 6.1.1.4'
Ag Ag 0.1306 4.2820 'International Tables Vol C Tables 4.2.6.8 and 6.1.1.4'
Au Au -4.4197 7.2980 'International Tables Vol C Tables 4.2.6.8 and 6.1.1.4'
S S 0.3331 0.5567 'International Tables Vol C Tables 4.2.6.8 and 6.1.1.4'

loop_
_geom_angle_atom_site_label_1
_geom_angle_atom_site_label_2
_geom_angle_atom_site_label_3
_geom_angle
_geom_angle_site_symmetry_1
_geom_angle_site_symmetry_3
_geom_angle_publ_flag
Au2 Au1 Au3 56.38(7) . . ?
Au2 Au1 Au4 86.02(8) . . ?
Au2 Au1 Au5 51.05(6) . . ?
Au4 Au1 Au3 119.08(9) . . ?
Au5 Au1 Au3 58.75(7) . . ?
Au5 Au1 Au4 60.34(7) . . ?
S16 Au1 Au2 83.8(4) . . ?
S16 Au1 Au3 139.9(4) . . ?
S16 Au1 Au4 46.0(3) . . ?
S16 Au1 Au5 94.2(3) . . ?
S16 Au1 S17 176.4(5) . . ?
S17 Au1 Au2 99.2(4) . . ?
S17 Au1 Au3 42.9(4) . . ?
S17 Au1 Au4 131.9(4) . . ?
S17 Au1 Au5 86.1(4) . . ?
Au1 Au2 Au3 67.78(8) . . ?
Au1 Au2 Au6 118.52(9) . . ?
Au3 Au2 Au6 65.62(7) . . ?
Au5 Au2 Au1 67.04(8) . . ?
Au5 Au2 Au3 68.16(8) . . ?
Au5 Au2 Au6 59.80(7) . . ?
Au5 Au2 Au7 90.01(10) . . ?
Au5 Au2 Au8 60.85(8) . . ?
Au7 Au2 Au1 151.00(11) . . ?
Au7 Au2 Au3 121.31(11) . . ?
Au7 Au2 Au6 56.57(9) . . ?
Au8 Au2 Au1 92.25(9) . . ?
Au8 Au2 Au3 129.00(9) . . ?
Au8 Au2 Au6 87.59(8) . . ?
Au8 Au2 Au7 60.12(10) . . ?
S14 Au2 Au1 119.8(4) . . ?
S14 Au2 Au3 98.8(4) . . ?
S14 Au2 Au5 162.7(4) . . ?
S14 Au2 Au6 105.0(4) . . ?
S14 Au2 Au7 87.3(4) . . ?
S14 Au2 Au8 130.8(4) . . ?
Au2 Au3 Au1 55.84(7) . . ?
Au2 Au3 Au5 50.34(6) . . ?
Au2 Au3 Au6 58.34(7) . . ?
Au5 Au3 Au1 57.09(7) . . ?
Au5 Au3 Au6 52.72(6) . . ?
Au6 Au3 Au1 103.57(8) . . ?
S17 Au3 Au1 43.7(4) . . ?
S17 Au3 Au2 99.4(4) . . ?
S17 Au3 Au5 85.3(4) . . ?
S17 Au3 Au6 137.9(4) . . ?
S17 Au3 S18 175.4(5) . . ?
S18 Au3 Au1 140.6(4) . . ?
S18 Au3 Au2 84.8(4) . . ?
S18 Au3 Au5 98.8(4) . . ?
S18 Au3 Au6 46.1(4) . . ?
Au1 Au4 Au9 114.71(9) . . ?
Au5 Au4 Au1 58.53(7) . . ?
Au5 Au4 Au9 56.21(6) . . ?
Au8 Au4 Au1 84.39(8) . . ?
Au8 Au4 Au5 52.58(7) . . ?
Au8 Au4 Au9 55.04(7) . . ?
S15 Au4 Au1 135.0(4) . . ?
S15 Au4 Au5 88.1(3) . . ?
S15 Au4 Au8 99.0(3) . . ?
S15 Au4 Au9 44.8(3) . . ?
S15 Au4 S16 179.6(5) . . ?
S16 Au4 Au1 45.4(4) . . ?
S16 Au4 Au5 92.3(4) . . ?
S16 Au4 Au8 81.0(4) . . ?
S16 Au4 Au9 135.3(4) . . ?
Au1 Au5 Au3 64.15(7) . . ?
Au1 Au5 Au4 61.13(7) . . ?
Au1 Au5 Au10 148.81(9) . . ?
Au1 Au5 Au11 151.48(9) . . ?
Au2 Au5 Au1 61.91(7) . . ?
Au2 Au5 Au3 61.50(7) . . ?
Au2 Au5 Au4 92.81(9) . . ?
Au2 Au5 Au6 67.92(8) . . ?
Au2 Au5 Au8 61.02(8) . . ?
Au2 Au5 Au9 120.38(9) . . ?
Au2 Au5 Au10 91.19(8) . . ?
Au2 Au5 Au11 125.59(9) . . ?
Au3 Au5 Au4 125.28(9) . . ?
Au3 Au5 Au10 118.67(8) . . ?
Au3 Au5 Au11 94.12(8) . . ?
Au4 Au5 Au10 108.44(8) . . ?
Au4 Au5 Au11 136.25(8) . . ?
Au6 Au5 Au1 121.01(9) . . ?
Au6 Au5 Au3 65.89(7) . . ?
Au6 Au5 Au4 150.65(9) . . ?
Au6 Au5 Au9 105.08(8) . . ?
Au6 Au5 Au10 52.84(6) . . ?
Au6 Au5 Au11 57.67(6) . . ?
Au8 Au5 Au1 89.53(8) . . ?
Au8 Au5 Au3 122.52(9) . . ?
Au8 Au5 Au4 58.73(7) . . ?
Au8 Au5 Au6 92.05(8) . . ?
Au8 Au5 Au9 60.21(7) . . ?
Au8 Au5 Au10 62.15(7) . . ?
Au8 Au5 Au11 118.56(9) . . ?
Au9 Au5 Au1 125.82(9) . . ?
Au9 Au5 Au3 169.97(9) . . ?
Au9 Au5 Au4 64.72(7) . . ?
Au9 Au5 Au10 52.72(6) . . ?
Au9 Au5 Au11 76.82(7) . . ?
Au10 Au5 Au11 56.99(6) . . ?
S12 Au5 Au1 123.3(3) . . ?
S12 Au5 Au2 166.2(3) . . ?
S12 Au5 Au3 107.9(3) . . ?
S12 Au5 Au4 100.8(3) . . ?
S12 Au5 Au6 100.2(3) . . ?
S12 Au5 Au8 128.7(3) . . ?
S12 Au5 Au9 68.5(3) . . ?
S12 Au5 Au10 86.6(3) . . ?
S12 Au5 Au11 43.1(3) . . ?
Au2 Au6 Au3 56.04(7) . . ?
Au5 Au6 Au2 52.28(7) . . ?
Au5 Au6 Au3 61.39(7) . . ?
Au5 Au6 Au11 68.94(7) . . ?
Au7 Au6 Au2 56.21(9) . . ?
Au7 Au6 Au3 111.53(10) . . ?
Au7 Au6 Au5 84.98(10) . . ?
Au7 Au6 Au11 124.50(11) . . ?
Au10 Au6 Au2 91.98(8) . . ?
Au10 Au6 Au3 130.83(9) . . ?
Au10 Au6 Au5 69.52(8) . . ?
Au10 Au6 Au7 59.48(9) . . ?
Au10 Au6 Au11 65.57(7) . . ?
Au11 Au6 Au2 121.22(9) . . ?
Au11 Au6 Au3 97.83(8) . . ?
Au12 Au6 Au2 115.11(9) . . ?
Au12 Au6 Au3 157.30(10) . . ?
Au12 Au6 Au5 133.03(10) . . ?
Au12 Au6 Au7 60.30(9) . . ?
Au12 Au6 Au10 65.86(8) . . ?
Au12 Au6 Au11 103.98(9) . . ?
S18 Au6 Au2 81.6(4) . . ?
S18 Au6 Au3 43.8(3) . . ?
S18 Au6 Au5 105.2(4) . . ?
S18 Au6 Au7 117.0(4) . . ?
S18 Au6 Au10 173.4(4) . . ?
S18 Au6 Au11 116.8(4) . . ?
S18 Au6 Au12 118.0(3) . . ?
Au2 Au7 Au6 67.23(10) . . ?
Au2 Au7 Au13 162.78(14) . . ?
Au2 Au7 Au14 128.94(15) . . ?
Au6 Au7 Au13 123.81(14) . . ?
Au6 Au7 Au14 128.46(13) . . ?
Au8 Au7 Au2 58.71(9) . . ?
Au8 Au7 Au6 92.99(11) . . ?
Au8 Au7 Au13 127.96(15) . . ?
Au8 Au7 Au14 71.28(10) . . ?
Au10 Au7 Au2 98.58(12) . . ?
Au10 Au7 Au6 58.85(9) . . ?
Au10 Au7 Au8 68.15(10) . . ?
Au10 Au7 Au12 64.63(10) . . ?
Au10 Au7 Au13 98.59(12) . . ?
Au10 Au7 Au14 69.85(10) . . ?
Au12 Au7 Au2 123.30(14) . . ?
Au12 Au7 Au6 57.71(9) . . ?
Au12 Au7 Au8 132.43(14) . . ?
Au12 Au7 Au13 66.11(10) . . ?
Au12 Au7 Au14 97.13(12) . . ?
Au13 Au7 Au14 57.25(9) . . ?
Au29 Au7 Au2 81.84(11) . . ?
Au29 Au7 Au6 108.00(14) . . ?
Au29 Au7 Au8 123.54(14) . . ?
Au29 Au7 Au10 164.55(17) . . ?
Au29 Au7 Au12 102.12(14) . . ?
Au29 Au7 Au13 81.94(11) . . ?
Au29 Au7 Au14 121.79(14) . . ?
Au2 Au8 Au4 97.24(9) . . ?
Au2 Au8 Au7 61.17(9) . . ?
Au2 Au8 Au9 123.41(10) . . ?
Au2 Au8 Au10 92.29(8) . . ?
Au2 Au8 Au14 116.18(9) . . ?
Au4 Au8 Au9 70.05(8) . . ?
Au4 Au8 Au10 119.24(9) . . ?
Au4 Au8 Au14 146.51(10) . . ?
Au5 Au8 Au2 58.13(7) . . ?
Au5 Au8 Au4 68.69(8) . . ?
Au5 Au8 Au7 89.08(10) . . ?
Au5 Au8 Au9 66.18(7) . . ?
Au5 Au8 Au10 66.66(7) . . ?
Au5 Au8 Au14 126.73(9) . . ?
Au7 Au8 Au4 155.63(12) . . ?
Au7 Au8 Au9 110.91(11) . . ?
Au7 Au8 Au10 55.62(9) . . ?
Au7 Au8 Au14 55.83(9) . . ?
Au9 Au8 Au10 55.32(6) . . ?
Au9 Au8 Au14 88.68(8) . . ?
Au10 Au8 Au14 60.54(6) . . ?
S10 Au8 Au2 145.7(3) . . ?
S10 Au8 Au4 106.6(3) . . ?
S10 Au8 Au5 154.3(3) . . ?
S10 Au8 Au7 97.7(3) . . ?
S10 Au8 Au9 88.3(3) . . ?
S10 Au8 Au10 96.9(3) . . ?
S10 Au8 Au14 45.2(3) . . ?
Au5 Au9 Au4 59.07(7) . . ?
Au8 Au9 Au4 54.90(7) . . ?
Au8 Au9 Au5 53.61(7) . . ?
Au10 Au9 Au4 114.44(9) . . ?
Au10 Au9 Au5 65.73(7) . . ?
Au10 Au9 Au8 65.14(7) . . ?
Au15 Au9 Au4 135.43(10) . . ?
Au15 Au9 Au5 125.80(9) . . ?
Au15 Au9 Au8 90.79(9) . . ?
Au15 Au9 Au10 62.12(7) . . ?
Au15 Au9 Au16 60.56(8) . . ?
Au16 Au9 Au4 160.00(10) . . ?
Au16 Au9 Au5 102.75(9) . . ?
Au16 Au9 Au8 123.19(9) . . ?
Au16 Au9 Au10 58.17(7) . . ?
S15 Au9 Au4 43.2(3) . . ?
S15 Au9 Au5 89.3(3) . . ?
S15 Au9 Au8 97.3(3) . . ?
S15 Au9 Au10 154.7(3) . . ?
S15 Au9 Au15 139.9(3) . . ?
S15 Au9 Au16 137.0(3) . . ?
Au6 Au10 Au5 57.64(7) . . ?
Au6 Au10 Au7 61.67(9) . . ?
Au6 Au10 Au8 87.80(8) . . ?
Au6 Au10 Au9 118.58(9) . . ?
Au6 Au10 Au11 62.08(7) . . ?
Au6 Au10 Au12 56.39(7) . . ?
Au6 Au10 Au15 172.89(10) . . ?
Au6 Au10 Au17 88.35(8) . . ?
Au6 Au10 Au20 113.91(9) . . ?
Au7 Au10 Au5 80.16(9) . . ?
Au7 Au10 Au8 56.23(9) . . ?
Au7 Au10 Au9 115.74(11) . . ?
Au7 Au10 Au11 123.21(10) . . ?
Au7 Au10 Au12 57.93(9) . . ?
Au7 Au10 Au15 114.07(11) . . ?
Au7 Au10 Au17 116.51(11) . . ?
Au7 Au10 Au20 81.84(9) . . ?
Au8 Au10 Au5 51.19(6) . . ?
Au8 Au10 Au11 114.65(8) . . ?
Au9 Au10 Au5 61.55(7) . . ?
Au9 Au10 Au8 59.55(7) . . ?
Au9 Au10 Au11 84.95(8) . . ?
Au9 Au10 Au12 172.87(10) . . ?
Au9 Au10 Au15 57.09(7) . . ?
Au9 Au10 Au17 127.71(9) . . ?
Au9 Au10 Au20 126.81(9) . . ?
Au11 Au10 Au5 64.00(6) . . ?
Au12 Au10 Au5 112.53(8) . . ?
Au12 Au10 Au8 113.93(8) . . ?
Au12 Au10 Au11 96.01(8) . . ?
Au12 Au10 Au20 57.59(7) . . ?
Au15 Au10 Au5 116.93(8) . . ?
Au15 Au10 Au8 85.09(8) . . ?
Au15 Au10 Au11 120.97(8) . . ?
Au15 Au10 Au12 127.28(9) . . ?
Au15 Au10 Au17 98.75(8) . . ?
Au15 Au10 Au20 69.81(7) . . ?
Au16 Au10 Au5 101.36(8) . . ?
Au16 Au10 Au6 124.47(9) . . ?
Au16 Au10 Au7 173.54(12) . . ?
Au16 Au10 Au8 119.88(9) . . ?
Au16 Au10 Au9 60.45(7) . . ?
Au16 Au10 Au11 62.64(7) . . ?
Au16 Au10 Au12 126.19(9) . . ?
Au16 Au10 Au15 59.59(7) . . ?
Au16 Au10 Au17 67.33(8) . . ?
Au16 Au10 Au20 96.40(8) . . ?
Au17 Au10 Au5 130.58(9) . . ?
Au17 Au10 Au8 172.73(9) . . ?
Au17 Au10 Au11 68.67(7) . . ?
Au17 Au10 Au12 58.86(7) . . ?
Au17 Au10 Au20 60.10(7) . . ?
Au20 Au10 Au5 161.95(8) . . ?
Au20 Au10 Au8 116.18(8) . . ?
Au20 Au10 Au11 128.77(9) . . ?
Au6 Au11 Au5 53.39(6) . . ?
Au6 Au11 Au10 52.35(6) . . ?
Au6 Au11 Au16 104.01(8) . . ?
Au10 Au11 Au5 59.01(6) . . ?
Au16 Au11 Au5 91.04(7) . . ?
Au16 Au11 Au10 51.82(6) . . ?
S11 Au11 Au5 134.1(3) . . ?
S11 Au11 Au6 81.0(3) . . ?
S11 Au11 Au10 91.4(3) . . ?
S11 Au11 Au16 96.5(3) . . ?
S12 Au11 Au5 45.3(3) . . ?
S12 Au11 Au6 98.2(3) . . ?
S12 Au11 Au10 89.9(3) . . ?
S12 Au11 Au16 86.0(3) . . ?
S12 Au11 S11 177.5(4) . . ?
Au6 Au12 Au7 61.99(9) . . ?
Au6 Au12 Au10 57.74(7) . . ?
Au6 Au12 Au13 120.14(10) . . ?
Au6 Au12 Au17 89.23(8) . . ?
Au6 Au12 Au20 119.17(10) . . ?
Au7 Au12 Au10 57.44(9) . . ?
Au7 Au12 Au13 58.16(9) . . ?
Au7 Au12 Au17 116.14(11) . . ?
Au7 Au12 Au20 83.74(10) . . ?
Au10 Au12 Au13 89.77(8) . . ?
Au17 Au12 Au10 58.98(7) . . ?
Au17 Au12 Au13 117.06(9) . . ?
Au20 Au12 Au10 61.51(7) . . ?
Au20 Au12 Au13 55.52(7) . . ?
Au20 Au12 Au17 61.54(7) . . ?
S6 Au12 Au6 140.0(4) . . ?
S6 Au12 Au7 123.5(4) . . ?
S6 Au12 Au10 162.2(4) . . ?
S6 Au12 Au13 78.3(4) . . ?
S6 Au12 Au17 115.0(4) . . ?
S6 Au12 Au20 100.7(4) . . ?
Au7 Au13 Au12 55.73(9) . . ?
Au7 Au13 Au18 122.82(11) . . ?
Au12 Au13 Au18 67.13(7) . . ?
Au14 Au13 Au7 61.95(9) . . ?
Au14 Au13 Au12 93.48(8) . . ?
Au14 Au13 Au18 124.01(9) . . ?
Au14 Au13 Au19 59.36(8) . . ?
Au14 Au13 Au20 61.66(7) . . ?
Au19 Au13 Au7 120.15(11) . . ?
Au19 Au13 Au12 117.32(9) . . ?
Au19 Au13 Au18 83.04(8) . . ?
Au19 Au13 Au20 59.07(8) . . ?
Au20 Au13 Au7 83.98(10) . . ?
Au20 Au13 Au12 58.36(7) . . ?
Au20 Au13 Au18 63.68(7) . . ?
S13 Au13 Au7 84.9(4) . . ?
S13 Au13 Au12 95.5(5) . . ?
S13 Au13 Au14 131.5(4) . . ?
S13 Au13 Au18 103.2(5) . . ?
S13 Au13 Au19 146.0(5) . . ?
S13 Au13 Au20 153.3(5) . . ?
Au7 Au14 Au8 52.89(9) . . ?
Au7 Au14 Au10 53.27(8) . . ?
Au7 Au14 Au15 106.77(10) . . ?
Au10 Au14 Au8 56.70(6) . . ?
Au13 Au14 Au7 60.79(9) . . ?
Au13 Au14 Au8 113.25(9) . . ?
Au13 Au14 Au10 90.32(8) . . ?
Au13 Au14 Au15 128.90(10) . . ?
Au13 Au14 Au20 59.50(7) . . ?
Au15 Au14 Au8 79.64(7) . . ?
Au15 Au14 Au10 54.41(6) . . ?
Au19 Au14 Au7 120.23(12) . . ?
Au19 Au14 Au8 172.22(10) . . ?
Au19 Au14 Au10 117.01(9) . . ?
Au19 Au14 Au13 60.60(8) . . ?
Au19 Au14 Au15 100.45(9) . . ?
Au19 Au14 Au20 58.75(8) . . ?
Au20 Au14 Au7 82.35(10) . . ?
Au20 Au14 Au8 114.52(9) . . ?
Au20 Au14 Au10 58.36(7) . . ?
Au20 Au14 Au15 70.05(7) . . ?
S10 Au14 Au7 95.1(3) . . ?
S10 Au14 Au8 45.4(3) . . ?
S10 Au14 Au10 93.7(3) . . ?
S10 Au14 Au13 145.6(3) . . ?
S10 Au14 Au15 79.3(3) . . ?
S10 Au14 Au19 142.3(3) . . ?
S10 Au14 Au20 146.9(3) . . ?
Au9 Au15 Au10 60.79(7) . . ?
Au9 Au15 Au14 100.57(9) . . ?
Au9 Au15 Au16 61.19(8) . . ?
Au9 Au15 Au20 117.61(9) . . ?
Au9 Au15 Au22 119.77(11) . . ?
Au9 Au15 Au23 175.53(11) . . ?
Au10 Au15 Au14 67.35(7) . . ?
Au10 Au15 Au20 56.89(6) . . ?
Au10 Au15 Au22 79.81(9) . . ?
Au10 Au15 Au23 115.73(9) . . ?
Au14 Au15 Au20 52.84(6) . . ?
Au14 Au15 Au23 79.94(7) . . ?
Au16 Au15 Au10 57.94(7) . . ?
Au16 Au15 Au14 124.48(9) . . ?
Au16 Au15 Au20 87.76(8) . . ?
Au16 Au15 Au22 59.49(9) . . ?
Au16 Au15 Au23 114.83(9) . . ?
Au22 Au15 Au14 103.87(10) . . ?
Au22 Au15 Au20 51.55(8) . . ?
Au22 Au15 Au23 55.95(8) . . ?
Au23 Au15 Au20 59.15(6) . . ?
S9 Au15 Au9 136.4(4) . . ?
S9 Au15 Au10 145.7(3) . . ?
S9 Au15 Au14 79.2(3) . . ?
S9 Au15 Au16 151.3(3) . . ?
S9 Au15 Au20 97.1(3) . . ?
S9 Au15 Au22 102.1(3) . . ?
S9 Au15 Au23 48.1(3) . . ?
Au9 Au16 Au11 86.85(8) . . ?
Au9 Au16 Au17 119.88(9) . . ?
Au9 Au16 Au22 119.56(11) . . ?
Au10 Au16 Au9 61.38(7) . . ?
Au10 Au16 Au11 65.54(7) . . ?
Au10 Au16 Au15 62.47(7) . . ?
Au10 Au16 Au17 58.56(7) . . ?
Au10 Au16 Au22 83.33(9) . . ?
Au11 Au16 Au17 66.88(7) . . ?
Au15 Au16 Au9 58.25(8) . . ?
Au15 Au16 Au11 126.58(9) . . ?
Au15 Au16 Au17 95.11(8) . . ?
Au15 Au16 Au22 62.21(9) . . ?
Au22 Au16 Au11 122.73(11) . . ?
Au22 Au16 Au17 55.87(9) . . ?
S8 Au16 Au9 135.3(3) . . ?
S8 Au16 Au10 161.7(3) . . ?
S8 Au16 Au11 104.1(3) . . ?
S8 Au16 Au15 129.3(3) . . ?
S8 Au16 Au17 104.0(3) . . ?
S8 Au16 Au22 90.9(3) . . ?
Au10 Au17 Au16 54.11(6) . . ?
Au10 Au17 Au20 61.79(7) . . ?
Au12 Au17 Au10 62.16(7) . . ?
Au12 Au17 Au16 116.27(9) . . ?
Au12 Au17 Au20 59.14(7) . . ?
Au20 Au17 Au16 89.64(8) . . ?
Au21 Au17 Au10 119.90(10) . . ?
Au21 Au17 Au12 92.91(9) . . ?
Au21 Au17 Au16 117.53(10) . . ?
Au21 Au17 Au20 58.65(7) . . ?
Au21 Au17 Au22 60.96(9) . . ?
Au22 Au17 Au10 81.22(10) . . ?
Au22 Au17 Au12 115.72(11) . . ?
Au22 Au17 Au16 56.69(9) . . ?
Au22 Au17 Au20 57.17(9) . . ?
S11 Au17 Au10 97.2(3) . . ?
S11 Au17 Au12 93.0(3) . . ?
S11 Au17 Au16 94.3(3) . . ?
S11 Au17 Au20 150.2(3) . . ?
S11 Au17 Au21 140.5(3) . . ?
S11 Au17 Au22 145.4(3) . . ?
Au20 Au18 Au13 51.21(6) . . ?
Au21 Au18 Au13 103.06(8) . . ?
Au21 Au18 Au20 51.98(6) . . ?
S5 Au18 Au13 111.7(4) . . ?
S5 Au18 Au20 96.4(3) . . ?
S5 Au18 Au21 80.2(4) . . ?
S6 Au18 Au13 76.2(4) . . ?
S6 Au18 Au20 93.7(3) . . ?
S6 Au18 Au21 104.9(4) . . ?
S6 Au18 S5 169.8(5) . . ?
Au13 Au19 Au23 127.60(10) . . ?
Au13 Au19 Au26 111.43(10) . . ?
Au13 Au19 Au27 169.70(11) . . ?
Au14 Au19 Au13 60.04(8) . . ?
Au14 Au19 Au23 87.39(8) . . ?
Au14 Au19 Au26 125.32(10) . . ?
Au14 Au19 Au27 129.78(10) . . ?
Au20 Au19 Au13 60.53(8) . . ?
Au20 Au19 Au14 62.41(8) . . ?
Au20 Au19 Au23 68.32(8) . . ?
Au20 Au19 Au26 67.55(8) . . ?
Au20 Au19 Au27 119.00(9) . . ?
Au23 Au19 Au26 53.77(7) . . ?
Au23 Au19 Au27 55.56(7) . . ?
Au26 Au19 Au27 61.39(7) . . ?
S4 Au19 Au13 133.5(4) . . ?
S4 Au19 Au14 133.8(3) . . ?
S4 Au19 Au20 160.5(3) . . ?
S4 Au19 Au23 98.9(3) . . ?
S4 Au19 Au26 93.1(3) . . ?
S4 Au19 Au27 44.3(3) . . ?
Au12 Au20 Au10 60.91(7) . . ?
Au12 Au20 Au17 59.32(7) . . ?
Au13 Au20 Au10 95.55(8) . . ?
Au13 Au20 Au12 66.12(8) . . ?
Au13 Au20 Au14 58.84(7) . . ?
Au13 Au20 Au17 125.44(10) . . ?
Au13 Au20 Au21 128.07(10) . . ?
Au14 Au20 Au10 67.66(7) . . ?
Au14 Au20 Au12 96.55(9) . . ?
Au14 Au20 Au17 125.75(9) . . ?
Au17 Au20 Au10 58.11(7) . . ?
Au19 Au20 Au10 126.39(10) . . ?
Au19 Au20 Au12 126.40(10) . . ?
Au19 Au20 Au13 60.40(8) . . ?
Au19 Au20 Au14 58.84(8) . . ?
Au19 Au20 Au17 173.47(10) . . ?
Au19 Au20 Au21 117.80(10) . . ?
Au19 Au20 Au22 116.03(11) . . ?
Au21 Au20 Au10 114.50(9) . . ?
Au21 Au20 Au12 91.90(9) . . ?
Au21 Au20 Au14 171.04(11) . . ?
Au21 Au20 Au17 56.87(7) . . ?
Au22 Au20 Au10 80.03(9) . . ?
Au22 Au20 Au12 117.39(11) . . ?
Au22 Au20 Au13 170.98(12) . . ?
Au22 Au20 Au14 112.14(11) . . ?
Au22 Au20 Au17 58.69(9) . . ?
Au22 Au20 Au21 60.88(9) . . ?
Au17 Au21 Au18 101.10(9) . . ?
Au17 Au21 Au20 64.48(8) . . ?
Au17 Au21 Au22 60.63(9) . . ?
Au17 Au21 Au24 112.25(9) . . ?
Au17 Au21 Au26 128.80(10) . . ?
Au18 Au21 Au24 122.98(9) . . ?
Au20 Au21 Au18 64.82(8) . . ?
Au20 Au21 Au22 58.91(9) . . ?
Au20 Au21 Au24 89.27(8) . . ?
Au20 Au21 Au26 67.32(8) . . ?
Au22 Au21 Au18 123.33(11) . . ?
Au22 Au21 Au24 52.63(9) . . ?
Au22 Au21 Au26 80.53(10) . . ?
Au26 Au21 Au18 72.32(8) . . ?
Au26 Au21 Au24 50.67(7) . . ?
S1 Au21 Au17 139.4(4) . . ?
S1 Au21 Au18 88.5(3) . . ?
S1 Au21 Au20 149.6(3) . . ?
S1 Au21 Au22 142.0(4) . . ?
S1 Au21 Au24 94.0(4) . . ?
S1 Au21 Au26 91.8(3) . . ?
Au16 Au22 Au15 58.29(9) . . ?
Au16 Au22 Au23 124.56(14) . . ?
Au17 Au22 Au15 100.05(12) . . ?
Au17 Au22 Au16 67.45(9) . . ?
Au17 Au22 Au21 58.41(9) . . ?
Au17 Au22 Au23 134.32(13) . . ?
Au17 Au22 Au30 106.43(13) . . ?
Au20 Au22 Au15 72.80(10) . . ?
Au20 Au22 Au16 100.24(12) . . ?
Au20 Au22 Au17 64.14(9) . . ?
Au20 Au22 Au21 60.21(9) . . ?
Au20 Au22 Au23 70.21(10) . . ?
Au20 Au22 Au24 103.11(12) . . ?
Au20 Au22 Au30 170.01(16) . . ?
Au21 Au22 Au15 132.96(13) . . ?
Au21 Au22 Au16 125.72(14) . . ?
Au21 Au22 Au23 97.41(11) . . ?
Au21 Au22 Au30 112.71(13) . . ?
Au23 Au22 Au15 67.02(10) . . ?
Au24 Au22 Au15 122.58(14) . . ?
Au24 Au22 Au16 155.49(14) . . ?
Au24 Au22 Au17 130.47(14) . . ?
Au24 Au22 Au21 73.52(11) . . ?
Au24 Au22 Au23 58.61(9) . . ?
Au24 Au22 Au30 80.28(11) . . ?
Au30 Au22 Au15 113.53(13) . . ?
Au30 Au22 Au16 77.96(10) . . ?
Au30 Au22 Au23 119.01(13) . . ?
Au19 Au23 Au15 91.25(8) . . ?
Au22 Au23 Au15 57.03(8) . . ?
Au22 Au23 Au19 105.35(10) . . ?
Au22 Au23 Au27 153.32(12) . . ?
Au24 Au23 Au15 113.36(9) . . ?
Au24 Au23 Au19 121.58(10) . . ?
Au24 Au23 Au22 58.86(9) . . ?
Au24 Au23 Au27 101.25(9) . . ?
Au26 Au23 Au15 126.71(10) . . ?
Au26 Au23 Au19 63.14(8) . . ?
Au26 Au23 Au22 84.24(10) . . ?
Au26 Au23 Au24 59.67(8) . . ?
Au26 Au23 Au27 69.65(8) . . ?
Au27 Au23 Au15 145.35(10) . . ?
Au27 Au23 Au19 68.23(8) . . ?
S9 Au23 Au15 48.4(3) . . ?
S9 Au23 Au19 91.8(3) . . ?
S9 Au23 Au22 103.5(3) . . ?
S9 Au23 Au24 144.4(3) . . ?
S9 Au23 Au26 154.9(3) . . ?
S9 Au23 Au27 102.6(3) . . ?
Au22 Au24 Au21 53.84(9) . . ?
Au22 Au24 Au25 119.07(13) . . ?
Au22 Au24 Au28 154.71(18) . . ?
Au22 Au24 A28B 142.7(7) . . ?
Au23 Au24 Au21 88.28(8) . . ?
Au23 Au24 Au22 62.53(10) . . ?
Au23 Au24 Au25 127.91(16) . . ?
Au23 Au24 Au28 92.91(14) . . ?
Au23 Au24 A28B 86.1(4) . . ?
Au25 Au24 Au21 65.96(10) . . ?
Au26 Au24 Au21 57.88(7) . . ?
Au26 Au24 Au22 86.05(10) . . ?
Au26 Au24 Au23 59.36(8) . . ?
Au26 Au24 Au25 68.66(15) . . ?
Au26 Au24 Au28 75.4(2) . . ?
Au26 Au24 A28B 59.4(9) . . ?
Au28 Au24 Au21 124.23(18) . . ?
Au28 Au24 Au25 70.08(11) . . ?
A28B Au24 Au21 109.3(9) . . ?
S7 Au24 Au21 105.4(4) . . ?
S7 Au24 Au22 89.9(3) . . ?
S7 Au24 Au23 133.5(4) . . ?
S7 Au24 Au25 97.7(4) . . ?
S7 Au24 Au26 161.3(4) . . ?
S7 Au24 Au28 113.1(4) . . ?
S7 Au24 A28B 127.4(8) . . ?
Au24 Au25 Au26 50.73(7) . . ?
S1 Au25 Au24 102.4(3) . . ?
S1 Au25 Au26 85.5(3) . . ?
S1 Au25 S2 170.9(6) . . ?
S2 Au25 Au24 85.2(4) . . ?
S2 Au25 Au26 103.3(5) . . ?
S1 Au1A Au26 93.2(7) . . ?
S1 Au1A S2 135.0(18) . . ?
S2 Au1A Au26 96.7(8) . . ?
Au19 Au26 Au20 52.44(7) . . ?
Au19 Au26 Au1A 157.2(8) . . ?
Au19 Au26 A28B 124.1(4) . . ?
Au21 Au26 Au19 104.88(9) . . ?
Au21 Au26 Au20 53.52(7) . . ?
Au21 Au26 Au1A 71.2(4) . . ?
Au21 Au26 A28B 128.7(6) . . ?
Au23 Au26 Au19 63.09(8) . . ?
Au23 Au26 Au20 65.66(7) . . ?
Au23 Au26 Au21 96.88(9) . . ?
Au23 Au26 Au24 60.98(8) . . ?
Au23 Au26 Au1A 138.9(8) . . ?
Au23 Au26 A28B 92.6(8) . . ?
Au24 Au26 Au19 122.80(10) . . ?
Au24 Au26 Au20 93.35(8) . . ?
Au24 Au26 Au21 71.45(8) . . ?
Au24 Au26 Au1A 78.1(8) . . ?
Au24 Au26 A28B 69.8(10) . . ?
Au1A Au26 Au20 123.5(4) . . ?
A28B Au26 Au20 157.5(9) . . ?
A28B Au26 Au1A 69.0(6) . . ?
S5 Au26 Au19 92.0(4) . . ?
S5 Au26 Au20 94.6(4) . . ?
S5 Au26 Au21 82.7(3) . . ?
S5 Au26 Au23 154.2(4) . . ?
S5 Au26 Au24 140.5(4) . . ?
S5 Au26 Au1A 65.4(9) . . ?
S5 Au26 A28B 107.8(10) . . ?
Au23 Au27 Au19 56.21(7) . . ?
Au23 Au27 Au26 51.37(7) . . ?
Au23 Au27 A28B 85.5(6) . . ?
Au26 Au27 Au19 53.99(7) . . ?
A28B Au27 Au19 110.1(5) . . ?
A28B Au27 Au26 56.4(4) . . ?
S3 Au27 Au19 139.7(3) . . ?
S3 Au27 Au23 84.5(3) . . ?
S3 Au27 Au26 96.0(4) . . ?
S3 Au27 A28B 52.4(10) . . ?
S4 Au27 Au19 45.5(3) . . ?
S4 Au27 Au23 100.7(3) . . ?
S4 Au27 Au26 87.8(4) . . ?
S4 Au27 A28B 128.1(10) . . ?
S4 Au27 S3 174.8(5) . . ?
S2 Au28 Au24 88.1(5) . . ?
S3 Au28 Au24 96.3(3) . . ?
S3 Au28 S2 170.5(7) . . ?
Au26 A28B Au24 50.8(3) . . ?
Au26 A28B Au27 63.8(5) . . ?
Au27 A28B Au24 87.1(5) . . ?
S2 A28B Au24 77.1(10) . . ?
S2 A28B Au26 105.0(7) . . ?
S2 A28B Au27 164.2(13) . . ?
S3 A28B Au24 84.3(11) . . ?
S3 A28B Au26 98.3(6) . . ?
S3 A28B Au27 47.5(4) . . ?
S3 A28B S2 129(2) . . ?
S13 Au29 Au7 90.0(4) . . ?
S13 Au29 S14 174.9(7) . . ?
S14 Au29 Au7 90.6(3) . . ?
S7 Au30 Au22 89.5(4) . . ?
S8 Au30 Au22 92.7(3) . . ?
S8 Au30 S7 175.0(5) . . ?
Au25 S1 Au21 95.4(5) . . ?
Au1A S1 Au21 101.2(8) . . ?
C1 S1 Au21 111.6(18) . . ?
C1 S1 Au25 100.5(19) . . ?
C1 S1 Au1A 119(2) . . ?
Au28 S2 Au25 95.5(7) . . ?
A28B S2 Au1A 78.5(11) . . ?
C5 S2 Au25 105(3) . . ?
C5 S2 Au1A 88(3) . . ?
C5 S2 Au28 109(3) . . ?
C5 S2 A28B 93(3) . . ?
Au27 S3 A28B 80.1(11) . . ?
Au28 S3 Au27 99.5(6) . . ?
C9 S3 Au27 105(2) . . ?
C9 S3 Au28 106(2) . . ?
C9 S3 A28B 101(2) . . ?
Au27 S4 Au19 90.2(5) . . ?
C13 S4 Au19 111(2) . . ?
C13 S4 Au27 112(2) . . ?
Au18 S5 Au26 99.0(5) . . ?
C17 S5 Au18 112(2) . . ?
C17 S5 Au26 118(2) . . ?
Au18 S6 Au12 95.3(5) . . ?
C21 S6 Au12 111(2) . . ?
C21 S6 Au18 111(2) . . ?
Au30 S7 Au24 98.9(5) . . ?
C25 S7 Au24 113(2) . . ?
C25 S7 Au30 100(2) . . ?
Au30 S8 Au16 97.3(4) . . ?
C29 S8 Au16 102.2(20) . . ?
C29 S8 Au30 110(2) . . ?
Au23 S9 Au15 83.5(5) . . ?
C33 S9 Au15 114(2) . . ?
C33 S9 Au23 113(2) . . ?
Au14 S10 Au8 89.3(4) . . ?
C37 S10 Au8 111(2) . . ?
C37 S10 Au14 113(2) . . ?
Au11 S11 Au17 92.2(4) . . ?
C41 S11 Au11 109(2) . . ?
C41 S11 Au17 114(2) . . ?
Au11 S12 Au5 91.6(4) . . ?
C45 S12 Au5 116.3(16) . . ?
C45 S12 Au11 112.9(17) . . ?
Au29 S13 Au13 102.1(6) . . ?
C49 S13 Au13 110(3) . . ?
C49 S13 Au29 108(2) . . ?
Au29 S14 Au2 99.9(5) . . ?
C53 S14 Au2 112(2) . . ?
C53 S14 Au29 102(3) . . ?
Au4 S15 Au9 91.9(4) . . ?
C57 S15 Au4 106.3(19) . . ?
C57 S15 Au9 104.9(18) . . ?
Au1 S16 Au4 88.6(5) . . ?
C61 S16 Au1 108(2) . . ?
C61 S16 Au4 108(2) . . ?
Au3 S17 Au1 93.5(5) . . ?
C65 S17 Au1 107(2) . . ?
C65 S17 Au3 106(2) . . ?
Au3 S18 Au6 90.1(5) . . ?
C69 S18 Au3 106.5(18) . . ?
C69 S18 Au6 112.4(19) . . ?
C2 C1 S1 112(4) . . ?
C2 C1 C3 112(5) . . ?
C2 C1 C4 105(5) . . ?
C3 C1 S1 109(4) . . ?
C3 C1 C4 116(5) . . ?
C4 C1 S1 102(4) . . ?
C6 C5 S2 102(5) . . ?
C6 C5 C7 112(7) . . ?
C7 C5 S2 96(5) . . ?
C8 C5 S2 110(5) . . ?
C8 C5 C6 117(7) . . ?
C8 C5 C7 117(7) . . ?
C10 C9 S3 107(4) . . ?
C11 C9 S3 118(5) . . ?
C11 C9 C10 110(6) . . ?
C11 C9 C12 112(5) . . ?
C12 C9 S3 110(5) . . ?
C12 C9 C10 98(6) . . ?
C14 C13 S4 110(4) . . ?
C15 C13 S4 112(5) . . ?
C15 C13 C14 109(5) . . ?
C15 C13 C16 103(5) . . ?
C16 C13 S4 111(5) . . ?
C16 C13 C14 112(5) . . ?
C18 C17 S5 111(4) . . ?
C19 C17 S5 105(4) . . ?
C19 C17 C18 109(5) . . ?
C20 C17 S5 109(4) . . ?
C20 C17 C18 118(5) . . ?
C20 C17 C19 104(5) . . ?
C22 C21 S6 103(5) . . ?
C22 C21 C24 113(6) . . ?
C23 C21 S6 104(5) . . ?
C23 C21 C22 120(7) . . ?
C23 C21 C24 112(6) . . ?
C24 C21 S6 103(5) . . ?
C26 C25 S7 96(4) . . ?
C27 C25 S7 107(5) . . ?
C27 C25 C26 108(5) . . ?
C28 C25 S7 112(5) . . ?
C28 C25 C26 110(6) . . ?
C28 C25 C27 120(6) . . ?
C30 C29 S8 105(4) . . ?
C31 C29 S8 102(4) . . ?
C31 C29 C30 110(5) . . ?
C31 C29 C32 114(6) . . ?
C32 C29 S8 113(4) . . ?
C32 C29 C30 112(5) . . ?
C34 C33 S9 106(4) . . ?
C35 C33 S9 102(5) . . ?
C35 C33 C34 105(6) . . ?
C36 C33 S9 115(5) . . ?
C36 C33 C34 122(6) . . ?
C36 C33 C35 105(6) . . ?
C38 C37 S10 115(4) . . ?
C39 C37 S10 110(5) . . ?
C39 C37 C38 104(5) . . ?
C40 C37 S10 110(5) . . ?
C40 C37 C38 98(6) . . ?
C40 C37 C39 118(6) . . ?
C42 C41 S11 106(4) . . ?
C42 C41 C43 108(5) . . ?
C43 C41 S11 104(4) . . ?
C44 C41 S11 112(5) . . ?
C44 C41 C42 115(5) . . ?
C44 C41 C43 110(5) . . ?
C46 C45 S12 111(3) . . ?
C47 C45 S12 109(4) . . ?
C47 C45 C46 108(4) . . ?
C47 C45 C48 114(4) . . ?
C48 C45 S12 104(3) . . ?
C48 C45 C46 111(4) . . ?
C50 C49 S13 111(5) . . ?
C50 C49 C52 117(6) . . ?
C51 C49 S13 108(5) . . ?
C51 C49 C50 96(7) . . ?
C51 C49 C52 120(6) . . ?
C52 C49 S13 105(6) . . ?
C54 C53 S14 111(5) . . ?
C54 C53 C55 104(6) . . ?
C55 C53 S14 102(4) . . ?
C56 C53 S14 116(5) . . ?
C56 C53 C54 116(6) . . ?
C56 C53 C55 107(6) . . ?
C58 C57 S15 100(3) . . ?
C59 C57 S15 117(4) . . ?
C59 C57 C58 110(5) . . ?
C59 C57 C60 119(5) . . ?
C60 C57 S15 107(4) . . ?
C60 C57 C58 100(4) . . ?
C62 C61 S16 118(5) . . ?
C62 C61 C63 108(5) . . ?
C62 C61 C64 105(5) . . ?
C63 C61 S16 106(4) . . ?
C63 C61 C64 112(5) . . ?
C64 C61 S16 107(4) . . ?
C66 C65 S17 107(4) . . ?
C67 C65 S17 108(4) . . ?
C67 C65 C66 113(5) . . ?
C68 C65 S17 102(4) . . ?
C68 C65 C66 117(5) . . ?
C68 C65 C67 109(5) . . ?
C70 C69 S18 99(4) . . ?
C70 C69 C71 118(5) . . ?
C70 C69 C72 114(5) . . ?
C71 C69 S18 111(4) . . ?
C71 C69 C72 112(6) . . ?
C72 C69 S18 100(4) . . ?

loop_
_geom_bond_atom_site_label_1
_geom_bond_atom_site_label_2
_geom_bond_distance
_geom_bond_site_symmetry_2
_geom_bond_publ_flag
Au1 Au2 3.002(3) . ?
Au1 Au3 3.358(3) . ?
Au1 Au4 3.217(3) . ?
Au1 Au5 3.133(3) . ?
Au1 S16 2.292(15) . ?
Au1 S17 2.323(15) . ?
Au2 Au3 3.020(3) . ?
Au2 Au5 2.646(3) . ?
Au2 Au6 3.100(3) . ?
Au2 Au7 2.794(4) . ?
Au2 Au8 2.725(3) . ?
Au2 S14 2.380(14) . ?
Au3 Au5 3.190(3) . ?
Au3 Au6 3.317(3) . ?
Au3 S17 2.289(15) . ?
Au3 S18 2.296(15) . ?
Au4 Au5 3.192(3) . ?
Au4 Au8 2.928(3) . ?
Au4 Au9 3.364(3) . ?
Au4 S15 2.305(13) . ?
Au4 S16 2.313(14) . ?
Au5 Au6 2.891(3) . ?
Au5 Au8 2.721(3) . ?
Au5 Au9 3.092(3) . ?
Au5 Au10 3.206(3) . ?
Au5 Au11 3.361(3) . ?
Au5 S12 2.390(11) . ?
Au6 Au7 2.805(4) . ?
Au6 Au10 2.727(3) . ?
Au6 Au11 3.044(3) . ?
Au6 Au12 2.686(3) . ?
Au6 S18 2.390(14) . ?
Au7 Au8 2.765(4) . ?
Au7 Au10 2.745(4) . ?
Au7 Au12 2.760(4) . ?
Au7 Au13 2.838(4) . ?
Au7 Au14 2.869(4) . ?
Au7 Au29 2.704(4) . ?
Au8 Au9 2.933(3) . ?
Au8 Au10 3.087(3) . ?
Au8 Au14 3.284(3) . ?
Au8 S10 2.341(13) . ?
Au9 Au10 2.798(3) . ?
Au9 Au15 2.691(3) . ?
Au9 Au16 2.773(3) . ?
Au9 S15 2.374(12) . ?
Au10 Au11 3.136(3) . ?
Au10 Au12 2.943(3) . ?
Au10 Au15 2.834(3) . ?
Au10 Au16 2.708(3) . ?
Au10 Au17 2.852(3) . ?
Au10 Au20 2.960(3) . ?
Au11 Au16 3.060(3) . ?
Au11 S11 2.313(12) . ?
Au11 S12 2.297(12) . ?
Au12 Au13 3.054(3) . ?
Au12 Au17 2.849(3) . ?
Au12 Au20 2.843(3) . ?
Au12 S6 2.381(13) . ?
Au13 Au14 2.734(3) . ?
Au13 Au18 3.204(3) . ?
Au13 Au19 2.749(3) . ?
Au13 Au20 2.753(3) . ?
Au13 S13 2.387(15) . ?
Au14 Au15 2.963(3) . ?
Au14 Au19 2.715(3) . ?
Au14 Au20 2.812(3) . ?
Au14 S10 2.331(13) . ?
Au15 Au16 2.756(3) . ?
Au15 Au20 3.317(3) . ?
Au15 Au22 2.866(4) . ?
Au15 Au23 3.145(3) . ?
Au15 S9 2.368(13) . ?
Au16 Au17 3.085(3) . ?
Au16 Au22 2.791(4) . ?
Au16 S8 2.369(12) . ?
Au17 Au20 2.912(3) . ?
Au17 Au21 2.703(3) . ?
Au17 Au22 2.765(4) . ?
Au17 S11 2.388(12) . ?
Au18 Au20 3.166(3) . ?
Au18 Au21 3.122(3) . ?
Au18 S5 2.311(15) . ?
Au18 S6 2.303(15) . ?
Au19 Au20 2.712(3) . ?
Au19 Au23 2.962(3) . ?
Au19 Au26 2.963(3) . ?
Au19 Au27 3.310(3) . ?
Au19 S4 2.361(13) . ?
Au20 Au21 2.756(3) . ?
Au20 Au22 2.719(4) . ?
Au21 Au22 2.774(4) . ?
Au21 Au24 3.295(3) . ?
Au21 Au26 2.943(3) . ?
Au21 S1 2.352(12) . ?
Au22 Au23 2.831(4) . ?
Au22 Au24 2.731(4) . ?
Au22 Au30 2.779(4) . ?
Au23 Au24 2.723(3) . ?
Au23 Au26 2.679(3) . ?
Au23 Au27 2.939(3) . ?
Au23 S9 2.355(14) . ?
Au24 Au25 3.025(5) . ?
Au24 Au26 2.688(3) . ?
Au24 Au28 2.928(4) . ?
Au24 A28B 3.26(3) . ?
Au24 S7 2.357(15) . ?
Au25 Au26 3.234(5) . ?
Au25 S1 2.308(15) . ?
Au25 S2 2.325(18) . ?
Au1A Au26 3.041(19) . ?
Au1A S1 2.15(2) . ?
Au1A S2 2.84(3) . ?
Au26 A28B 2.98(3) . ?
Au26 S5 2.400(14) . ?
Au27 A28B 3.10(2) . ?
Au27 S3 2.320(14) . ?
Au27 S4 2.313(14) . ?
Au28 S2 2.292(18) . ?
Au28 S3 2.275(16) . ?
A28B S2 2.55(3) . ?
A28B S3 2.49(4) . ?
Au29 S13 2.286(16) . ?
Au29 S14 2.324(16) . ?
Au30 S7 2.317(14) . ?
Au30 S8 2.299(13) . ?
S1 C1 1.91(6) . ?
S2 C5 1.92(7) . ?
S3 C9 1.78(6) . ?
S4 C13 1.80(6) . ?
S5 C17 1.83(6) . ?
S6 C21 2.00(7) . ?
S7 C25 1.93(7) . ?
S8 C29 1.88(6) . ?
S9 C33 1.89(6) . ?
S10 C37 1.87(5) . ?
S11 C41 1.88(6) . ?
S12 C45 1.84(5) . ?
S13 C49 1.87(9) . ?
S14 C53 1.80(6) . ?
S15 C57 1.90(6) . ?
S16 C61 1.87(6) . ?
S17 C65 1.93(6) . ?
S18 C69 1.98(6) . ?
C1 C2 1.38(8) . ?
C1 C3 1.44(8) . ?
C1 C4 1.67(8) . ?
C5 C6 1.51(10) . ?
C5 C7 1.59(10) . ?
C5 C8 1.51(10) . ?
C9 C10 1.53(9) . ?
C9 C11 1.44(8) . ?
C9 C12 1.47(9) . ?
C13 C14 1.49(8) . ?
C13 C15 1.45(8) . ?
C13 C16 1.47(8) . ?
C17 C18 1.63(9) . ?
C17 C19 1.61(8) . ?
C17 C20 1.55(8) . ?
C21 C22 1.41(9) . ?
C21 C23 1.39(9) . ?
C21 C24 1.49(10) . ?
C25 C26 1.70(9) . ?
C25 C27 1.47(9) . ?
C25 C28 1.44(9) . ?
C29 C30 1.57(8) . ?
C29 C31 1.47(8) . ?
C29 C32 1.48(8) . ?
C33 C34 1.58(9) . ?
C33 C35 1.51(9) . ?
C33 C36 1.48(9) . ?
C37 C38 1.49(8) . ?
C37 C39 1.44(8) . ?
C37 C40 1.42(9) . ?
C41 C42 1.42(8) . ?
C41 C43 1.50(8) . ?
C41 C44 1.37(8) . ?
C45 C46 1.61(7) . ?
C45 C47 1.52(7) . ?
C45 C48 1.54(6) . ?
C49 C50 1.55(10) . ?
C49 C51 1.53(11) . ?
C49 C52 1.64(10) . ?
C53 C54 1.47(9) . ?
C53 C55 1.69(10) . ?
C53 C56 1.40(9) . ?
C57 C58 1.77(8) . ?
C57 C59 1.35(7) . ?
C57 C60 1.51(8) . ?
C61 C62 1.42(8) . ?
C61 C63 1.62(8) . ?
C61 C64 1.63(9) . ?
C65 C66 1.68(9) . ?
C65 C67 1.48(8) . ?
C65 C68 1.47(8) . ?
C69 C70 1.45(8) . ?
C69 C71 1.45(8) . ?
C69 C72 1.54(8) . ?

loop_
_geom_torsion_atom_site_label_1
_geom_torsion_atom_site_label_2
_geom_torsion_atom_site_label_3
_geom_torsion_atom_site_label_4
_geom_torsion
_geom_torsion_site_symmetry_1
_geom_torsion_site_symmetry_2
_geom_torsion_site_symmetry_3
_geom_torsion_site_symmetry_4
_geom_torsion_publ_flag
Au1 S16 C61 C62 45(5) . . . . ?
Au1 S16 C61 C63 -77(4) . . . . ?
Au1 S16 C61 C64 163(3) . . . . ?
Au2 S14 C53 C54 41(6) . . . . ?
Au2 S14 C53 C55 -69(5) . . . . ?
Au2 S14 C53 C56 176(5) . . . . ?
Au4 S16 C61 C62 -50(6) . . . . ?
Au4 S16 C61 C63 -171(4) . . . . ?
Au4 S16 C61 C64 69(4) . . . . ?
Au5 S12 C45 C46 64(4) . . . . ?
Au5 S12 C45 C47 -55(4) . . . . ?
Au5 S12 C45 C48 -177(3) . . . . ?
Au8 S10 C37 C38 -64(6) . . . . ?
Au8 S10 C37 C39 178(4) . . . . ?
Au8 S10 C37 C40 45(5) . . . . ?
Au11 S11 C41 C42 -160(4) . . . . ?
Au11 S11 C41 C43 86(4) . . . . ?
Au11 S11 C41 C44 -33(5) . . . . ?
Au11 S12 C45 C46 -40(4) . . . . ?
Au11 S12 C45 C47 -159(3) . . . . ?
Au11 S12 C45 C48 79(3) . . . . ?
Au13 S13 C49 C50 53(6) . . . . ?
Au13 S13 C49 C51 -50(5) . . . . ?
Au13 S13 C49 C52 -180(4) . . . . ?
Au14 S10 C37 C38 34(6) . . . . ?
Au14 S10 C37 C39 -83(5) . . . . ?
Au14 S10 C37 C40 144(4) . . . . ?
Au15 S9 C33 C34 151(4) . . . . ?
Au15 S9 C33 C35 41(5) . . . . ?
Au15 S9 C33 C36 -71(6) . . . . ?
Au16 S8 C29 C30 -169(4) . . . . ?
Au16 S8 C29 C31 77(4) . . . . ?
Au16 S8 C29 C32 -46(5) . . . . ?
Au17 S11 C41 C42 -58(5) . . . . ?
Au17 S11 C41 C43 -172(3) . . . . ?
Au17 S11 C41 C44 68(5) . . . . ?
Au18 S5 C17 C18 31(5) . . . . ?
Au18 S5 C17 C19 -88(4) . . . . ?
Au18 S5 C17 C20 162(4) . . . . ?
Au19 S4 C13 C14 178(4) . . . . ?
Au19 S4 C13 C15 56(5) . . . . ?
Au19 S4 C13 C16 -58(5) . . . . ?
Au23 S9 C33 C34 58(5) . . . . ?
Au23 S9 C33 C35 -52(5) . . . . ?
Au23 S9 C33 C36 -164(5) . . . . ?
Au26 S5 C17 C18 -83(5) . . . . ?
Au26 S5 C17 C19 159(3) . . . . ?
Au26 S5 C17 C20 49(5) . . . . ?
Au27 S3 C9 C10 88(5) . . . . ?
Au27 S3 C9 C11 -37(6) . . . . ?
Au27 S3 C9 C12 -167(5) . . . . ?
Au27 S4 C13 C14 79(5) . . . . ?
Au27 S4 C13 C15 -43(5) . . . . ?
Au27 S4 C13 C16 -157(4) . . . . ?
Au28 S3 C9 C10 -168(4) . . . . ?
Au28 S3 C9 C11 68(6) . . . . ?
Au28 S3 C9 C12 -62(5) . . . . ?
A28B S3 C9 C10 170(4) . . . . ?
A28B S3 C9 C11 46(6) . . . . ?
A28B S3 C9 C12 -84(5) . . . . ?
Au29 S13 C49 C50 164(5) . . . . ?
Au29 S13 C49 C51 61(5) . . . . ?
Au29 S13 C49 C52 -69(5) . . . . ?
Au29 S14 C53 C54 -65(5) . . . . ?
Au29 S14 C53 C55 -175(4) . . . . ?
Au29 S14 C53 C56 70(6) . . . . ?
Au30 S8 C29 C30 -66(4) . . . . ?
Au30 S8 C29 C31 179(3) . . . . ?
Au30 S8 C29 C32 56(5) . . . . ?
